data_7006049
loop_
_publ_author_name
'Femoni, Cristina'
'Iapalucci, Maria Carmela'
'Longoni, Giuliano'
'Tiozzo, Cristina'
'Zacchini, Stefano'
'Heaton, Brian T.'
'Iggo, Jonathan A.'

_publ_section_title
;
 Sn-centred icosahedral Rh carbonyl clusters: synthesis and structural
 characterization and 13C-{103Rh} HMQC NMR studies.
;
_journal_issue 35
_journal_name_full 'Dalton transactions (Cambridge, England : 2003)'
_journal_page_first 3914
_journal_page_last 3923
_journal_paper_doi 10.1039/b708469b
_journal_year 2007
_chemical_formula_sum 'C63 H97 Cl2 N5 O24 Rh12 Sn'
_chemical_formula_weight 2732.97
_chemical_name_systematic
;
?
;
_space_group_IT_number 5
_symmetry_cell_setting monoclinic
_symmetry_space_group_name_Hall 'C 2y'
_symmetry_space_group_name_H-M 'C 1 2 1'
_atom_sites_solution_hydrogens geom
_atom_sites_solution_primary direct
_atom_sites_solution_secondary difmap
_audit_creation_method SHELXL-97
_cell_angle_alpha 90.00
_cell_angle_beta 128.429(3)
_cell_angle_gamma 90.00
_cell_formula_units_Z 2
_cell_length_a 20.705(7)
_cell_length_b 20.386(4)
_cell_length_c 12.870(3)
_cell_measurement_reflns_used 6108
_cell_measurement_temperature 103(2)
_cell_measurement_theta_max 28.172
_cell_measurement_theta_min 2.513
_cell_volume 4255.6(19)
_computing_structure_refinement 'SHELXL-97 (Sheldrick, 1997)'
_computing_structure_solution 'SHELXS-97 (Sheldrick, 1990)'
_diffrn_ambient_temperature 103(2)
_diffrn_measured_fraction_theta_full 0.999
_diffrn_measured_fraction_theta_max 0.999
_diffrn_measurement_device_type 'CCD Area Detector'
_diffrn_measurement_method 'phi and omega scans'
_diffrn_radiation_monochromator graphite
_diffrn_radiation_source 'fine-focus sealed tube'
_diffrn_radiation_type MoK\a
_diffrn_radiation_wavelength 0.71073
_diffrn_reflns_av_R_equivalents 0.0818
_diffrn_reflns_av_sigmaI/netI 0.0802
_diffrn_reflns_limit_h_max 24
_diffrn_reflns_limit_h_min -24
_diffrn_reflns_limit_k_max 24
_diffrn_reflns_limit_k_min -24
_diffrn_reflns_limit_l_max 15
_diffrn_reflns_limit_l_min -15
_diffrn_reflns_number 19979
_diffrn_reflns_theta_full 25.00
_diffrn_reflns_theta_max 25.00
_diffrn_reflns_theta_min 1.60
_exptl_absorpt_coefficient_mu 2.679
_exptl_absorpt_correction_T_max 0.7755
_exptl_absorpt_correction_T_min 0.6894
_exptl_absorpt_correction_type empirical
_exptl_crystal_colour black
_exptl_crystal_density_diffrn 2.133
_exptl_crystal_density_method 'not measured'
_exptl_crystal_description prismatic
_exptl_crystal_F_000 2652
_exptl_crystal_size_max 0.15
_exptl_crystal_size_mid 0.12
_exptl_crystal_size_min 0.10
_refine_diff_density_max 2.796
_refine_diff_density_min -2.803
_refine_diff_density_rms 0.258
_refine_ls_abs_structure_details 'Flack H D (1983), Acta Cryst. A39, 876-881'
_refine_ls_abs_structure_Flack 0.51(12)
_refine_ls_extinction_method none
_refine_ls_goodness_of_fit_ref 1.008
_refine_ls_hydrogen_treatment constr
_refine_ls_matrix_type full
_refine_ls_number_parameters 500
_refine_ls_number_reflns 7503
_refine_ls_number_restraints 262
_refine_ls_restrained_S_all 0.995
_refine_ls_R_factor_all 0.0686
_refine_ls_R_factor_gt 0.0621
_refine_ls_shift/su_max 0.001
_refine_ls_shift/su_mean 0.000
_refine_ls_structure_factor_coef Fsqd
_refine_ls_weighting_details 'calc w=1/[\s^2^(Fo^2^)+(0.1118P)^2^+0.0000P] where P=(Fo^2^+2Fc^2^)/3'
_refine_ls_weighting_scheme calc
_refine_ls_wR_factor_gt 0.1508
_refine_ls_wR_factor_ref 0.1578
_reflns_number_gt 6831
_reflns_number_total 7503
_reflns_threshold_expression >2sigma(I)
_cod_data_source_file b708469b.txt
_cod_data_source_block Rh12SnCl2
_cod_depositor_comments
;
The following automatic conversions were performed:
'_symmetry_cell_setting' value 'Monoclinic' changed to 'monoclinic'
according to '/home/saulius/struct/CIF-dictionaries/cif_core.dic'
dictionary named 'cif_core.dic' version 2.4.1 from 2010-06-29.

Automatic conversion script
Id: cif_fix_enum 1527 2010-12-29 10:47:43Z saulius 
;
_cod_original_cell_volume 4255.5(18)
_cod_original_sg_symbol_H-M C2
_cod_database_code 7006049

loop_
_symmetry_equiv_pos_as_xyz
'x, y, z'
'-x, y, -z'
'x+1/2, y+1/2, z'
'-x+1/2, y+1/2, -z'

loop_
_atom_site_label
_atom_site_type_symbol
_atom_site_fract_x
_atom_site_fract_y
_atom_site_fract_z
_atom_site_U_iso_or_equiv
_atom_site_adp_type
_atom_site_occupancy
_atom_site_symmetry_multiplicity
_atom_site_calc_flag
_atom_site_refinement_flags
_atom_site_disorder_assembly
_atom_site_disorder_group
Sn1 Sn 0.0000 0.22652(8) 0.0000 0.0212(3) Uani 1 2 d S . .
Rh2 Rh 0.15995(9) 0.22657(11) 0.26020(13) 0.0238(3) Uani 1 1 d . . .
Rh3 Rh 0.14933(9) 0.22857(11) 0.02715(14) 0.0243(3) Uani 1 1 d . . .
Rh4 Rh 0.09235(9) 0.33698(6) 0.0898(2) 0.0238(3) Uani 1 1 d . . .
Rh5 Rh 0.09998(9) 0.11356(6) 0.09069(19) 0.0218(3) Uani 1 1 d . . .
Rh6 Rh 0.00706(12) 0.03377(7) 0.12143(16) 0.0232(3) Uani 1 1 d . . .
Rh7 Rh 0.00661(12) 0.16709(6) 0.19156(15) 0.0233(3) Uani 1 1 d . . .
Cl8 Cl 0.0021(4) 0.3885(2) 0.1313(6) 0.0346(10) Uani 1 1 d . . .
C1 C 0.0139(17) -0.0327(11) 0.233(2) 0.046(4) Uani 1 1 d U . .
O1 O 0.0201(10) -0.0729(8) 0.3000(15) 0.046(4) Uani 1 1 d U . .
C2 C 0.0000 -0.0332(11) 0.0000 0.033(4) Uani 1 2 d SU . .
O2 O 0.0000 -0.0928(8) 0.0000 0.034(3) Uani 1 2 d SU . .
C3 C 0.1157(13) 0.0589(10) -0.023(2) 0.027(3) Uani 1 1 d U . .
O3 O 0.1693(9) 0.0449(7) -0.0293(13) 0.027(3) Uani 1 1 d U . .
C4 C 0.1320(13) 0.0594(13) 0.248(2) 0.031(3) Uani 1 1 d U . .
O4 O 0.1909(9) 0.0418(9) 0.3557(13) 0.034(3) Uani 1 1 d U . .
C5 C 0.005(2) 0.1085(9) 0.303(2) 0.039(3) Uani 1 1 d U . .
O5 O 0.0088(11) 0.0802(6) 0.3888(15) 0.038(3) Uani 1 1 d U . .
C6 C 0.2145(12) 0.1383(9) 0.1928(18) 0.028(3) Uani 1 1 d U . .
O6 O 0.2838(8) 0.1230(6) 0.2579(12) 0.029(3) Uani 1 1 d U . .
C7 C 0.2590(13) 0.2038(11) 0.425(2) 0.035(3) Uani 1 1 d U . .
O7 O 0.3196(10) 0.1933(7) 0.5297(15) 0.036(3) Uani 1 1 d U . .
C8 C 0.0995(13) 0.2229(15) 0.3404(19) 0.037(3) Uani 1 1 d U . .
O8 O 0.1188(9) 0.2411(8) 0.4427(13) 0.037(3) Uani 1 1 d U . .
C9 C 0.2387(15) 0.2068(14) 0.034(2) 0.044(4) Uani 1 1 d U . .
O9 O 0.2954(10) 0.1992(9) 0.0358(14) 0.045(4) Uani 1 1 d U . .
C10 C 0.1806(15) 0.3230(13) 0.287(2) 0.035(4) Uani 1 1 d U . .
O10 O 0.2226(11) 0.3588(9) 0.3699(17) 0.037(3) Uani 1 1 d U . .
C11 C 0.1755(13) 0.3216(12) 0.063(2) 0.025(3) Uani 1 1 d U . .
O11 O 0.2161(9) 0.3634(8) 0.0648(14) 0.026(3) Uani 1 1 d U . .
C12 C 0.0687(13) 0.2289(16) -0.1798(19) 0.040(3) Uani 1 1 d U . .
O12 O 0.0734(10) 0.2625(9) -0.2578(15) 0.041(3) Uani 1 1 d U . .
N1 N 0.7795(10) 0.3886(7) 0.2664(16) 0.035(3) Uani 1 1 d DU . .
C100 C 0.7199(14) 0.3885(10) 0.299(2) 0.036(4) Uani 1 1 d DU . .
H10A H 0.7456 0.4139 0.3819 0.044 Uiso 1 1 calc R . .
H10B H 0.6694 0.4124 0.2275 0.044 Uiso 1 1 calc R . .
C101 C 0.6940(14) 0.3217(10) 0.317(2) 0.043(5) Uani 1 1 d DU . .
H10C H 0.6574 0.3281 0.3397 0.065 Uiso 1 1 calc R . .
H10D H 0.7431 0.2974 0.3875 0.065 Uiso 1 1 calc R . .
H10E H 0.6649 0.2969 0.2335 0.065 Uiso 1 1 calc R . .
C102 C 0.7510(12) 0.3470(11) 0.1501(16) 0.038(4) Uani 1 1 d DU . .
H10F H 0.7450 0.3013 0.1691 0.045 Uiso 1 1 calc R . .
H10G H 0.7938 0.3472 0.1382 0.045 Uiso 1 1 calc R . .
C103 C 0.6680(13) 0.3692(12) 0.0184(19) 0.040(5) Uani 1 1 d DU . .
H10H H 0.6533 0.3395 -0.0532 0.059 Uiso 1 1 calc R . .
H10I H 0.6736 0.4139 -0.0029 0.059 Uiso 1 1 calc R . .
H10J H 0.6247 0.3682 0.0283 0.059 Uiso 1 1 calc R . .
C104 C 0.7892(13) 0.4574(8) 0.246(2) 0.035(4) Uani 1 1 d DU . .
H10K H 0.8102 0.4823 0.3272 0.041 Uiso 1 1 calc R . .
H10L H 0.7342 0.4753 0.1732 0.041 Uiso 1 1 calc R . .
C105 C 0.8477(13) 0.4698(12) 0.211(2) 0.041(5) Uani 1 1 d DU . .
H10M H 0.8504 0.5170 0.1993 0.061 Uiso 1 1 calc R . .
H10N H 0.8267 0.4468 0.1285 0.061 Uiso 1 1 calc R . .
H10O H 0.9029 0.4535 0.2829 0.061 Uiso 1 1 calc R . .
C106 C 0.8628(12) 0.3579(10) 0.3842(17) 0.032(4) Uani 1 1 d DU . .
H10P H 0.8530 0.3117 0.3950 0.039 Uiso 1 1 calc R . .
H10Q H 0.9007 0.3575 0.3618 0.039 Uiso 1 1 calc R . .
C107 C 0.9051(13) 0.3933(12) 0.5162(18) 0.039(5) Uani 1 1 d DU . .
H10R H 0.9566 0.3706 0.5851 0.058 Uiso 1 1 calc R . .
H10S H 0.8686 0.3934 0.5404 0.058 Uiso 1 1 calc R . .
H10T H 0.9173 0.4385 0.5080 0.058 Uiso 1 1 calc R . .
N2 N 0.7313(10) 0.0491(7) 0.2405(17) 0.051(4) Uani 1 1 d DU . .
C200 C 0.6790(13) 0.0069(9) 0.1221(18) 0.059(5) Uani 1 1 d DU . .
H20A H 0.6643 -0.0337 0.1454 0.070 Uiso 1 1 calc R . .
H20B H 0.7092 -0.0054 0.0885 0.070 Uiso 1 1 calc R . .
C201 C 0.6000(16) 0.0452(14) 0.015(2) 0.069(7) Uani 1 1 d DU . .
H20C H 0.5647 0.0178 -0.0646 0.104 Uiso 1 1 calc R . .
H20D H 0.6150 0.0852 -0.0084 0.104 Uiso 1 1 calc R . .
H20E H 0.5703 0.0570 0.0484 0.104 Uiso 1 1 calc R . .
C202 C 0.6832(14) 0.0787(10) 0.275(2) 0.064(5) Uani 1 1 d DU . .
H20F H 0.6404 0.1057 0.1974 0.077 Uiso 1 1 calc R . .
H20G H 0.7204 0.1098 0.3479 0.077 Uiso 1 1 calc R . .
C203 C 0.6384(17) 0.0394(13) 0.316(3) 0.054(6) Uani 1 1 d DU . .
H20H H 0.6034 0.0057 0.2492 0.080 Uiso 1 1 calc R . .
H20I H 0.6042 0.0692 0.3232 0.080 Uiso 1 1 calc R . .
H20J H 0.6793 0.0183 0.4020 0.080 Uiso 1 1 calc R . .
C204 C 0.7963(14) 0.0074(11) 0.351(2) 0.080(7) Uani 1 1 d DU . .
H20K H 0.7709 -0.0279 0.3679 0.096 Uiso 1 1 calc R . .
H20L H 0.8318 0.0341 0.4330 0.096 Uiso 1 1 calc R . .
C205 C 0.8495(19) -0.0233(14) 0.316(3) 0.067(7) Uani 1 1 d DU . .
H20M H 0.8910 -0.0526 0.3872 0.101 Uiso 1 1 calc R . .
H20N H 0.8770 0.0117 0.3043 0.101 Uiso 1 1 calc R . .
H20O H 0.8138 -0.0483 0.2329 0.101 Uiso 1 1 calc R . .
C206 C 0.7694(14) 0.0993(9) 0.214(2) 0.055(5) Uani 1 1 d DU . .
H20P H 0.7239 0.1247 0.1361 0.066 Uiso 1 1 calc R . .
H20Q H 0.7978 0.0761 0.1847 0.066 Uiso 1 1 calc R . .
C207 C 0.8293(14) 0.1480(11) 0.316(2) 0.051(5) Uani 1 1 d DU . .
H20R H 0.8080 0.1657 0.3606 0.076 Uiso 1 1 calc R . .
H20S H 0.8368 0.1839 0.2740 0.076 Uiso 1 1 calc R . .
H20T H 0.8824 0.1265 0.3820 0.076 Uiso 1 1 calc R . .
O300 O 0.477(7) 0.249(6) 0.508(12) 0.058(9) Uiso 0.116(19) 1 d PDU A -1
C301 C 0.526(7) 0.216(5) 0.482(12) 0.058(9) Uiso 0.116(19) 1 d PDU A -1
H301 H 0.5090 0.2330 0.3951 0.069 Uiso 0.116(19) 1 calc PR A -1
C302 C 0.618(7) 0.232(10) 0.586(17) 0.06(2) Uiso 0.116(19) 1 d PDU A -1
H30A H 0.6296 0.2747 0.5669 0.086 Uiso 0.116(19) 1 calc PR A -1
H30B H 0.6509 0.1982 0.5828 0.086 Uiso 0.116(19) 1 calc PR A -1
H30C H 0.6326 0.2321 0.6742 0.086 Uiso 0.116(19) 1 calc PR A -1
C303 C 0.507(13) 0.142(5) 0.46(2) 0.062(12) Uiso 0.116(19) 1 d PDU A -1
H30D H 0.4590 0.1335 0.3702 0.092 Uiso 0.116(19) 1 calc PR A -1
H30E H 0.4958 0.1273 0.5220 0.092 Uiso 0.116(19) 1 calc PR A -1
H30F H 0.5549 0.1180 0.4825 0.092 Uiso 0.116(19) 1 calc PR A -1
C304 C 0.416(6) 0.294(6) 0.407(12) 0.059(10) Uiso 0.116(19) 1 d PDU A -1
H304 H 0.3604 0.2775 0.3754 0.071 Uiso 0.116(19) 1 calc PR A -1
C305 C 0.429(13) 0.363(6) 0.464(18) 0.06(2) Uiso 0.116(19) 1 d PDU A -1
H30G H 0.4427 0.3605 0.5517 0.085 Uiso 0.116(19) 1 calc PR A -1
H30H H 0.3777 0.3886 0.4044 0.085 Uiso 0.116(19) 1 calc PR A -1
H30I H 0.4734 0.3847 0.4706 0.085 Uiso 0.116(19) 1 calc PR A -1
C306 C 0.417(12) 0.292(9) 0.289(12) 0.062(17) Uiso 0.116(19) 1 d PDU A -1
H30J H 0.4365 0.2496 0.2843 0.093 Uiso 0.116(19) 1 calc PR A -1
H30K H 0.4545 0.3267 0.3010 0.093 Uiso 0.116(19) 1 calc PR A -1
H30L H 0.3615 0.3005 0.2066 0.093 Uiso 0.116(19) 1 calc PR A -1
O310 O 0.522(2) 0.2036(13) 0.542(4) 0.057(8) Uiso 0.384(19) 1 d PDU A -2
C311 C 0.524(3) 0.1362(16) 0.519(5) 0.067(10) Uiso 0.384(19) 1 d PDU A -2
H311 H 0.5826 0.1225 0.5840 0.081 Uiso 0.384(19) 1 calc PR A -2
C312 C 0.477(5) 0.095(3) 0.553(7) 0.072(17) Uiso 0.384(19) 1 d PDU A -2
H31A H 0.4790 0.1172 0.6230 0.108 Uiso 0.384(19) 1 calc PR A -2
H31B H 0.5026 0.0517 0.5847 0.108 Uiso 0.384(19) 1 calc PR A -2
H31C H 0.4193 0.0901 0.4740 0.108 Uiso 0.384(19) 1 calc PR A -2
C313 C 0.498(6) 0.119(3) 0.382(7) 0.071(13) Uiso 0.384(19) 1 d PDU A -2
H31D H 0.5238 0.1501 0.3594 0.107 Uiso 0.384(19) 1 calc PR A -2
H31E H 0.4377 0.1226 0.3154 0.107 Uiso 0.384(19) 1 calc PR A -2
H31F H 0.5152 0.0745 0.3827 0.107 Uiso 0.384(19) 1 calc PR A -2
C314 C 0.507(3) 0.2616(17) 0.470(5) 0.059(9) Uiso 0.384(19) 1 d PDU A -2
H314 H 0.5138 0.2501 0.4018 0.070 Uiso 0.384(19) 1 calc PR A -2
C315 C 0.573(3) 0.314(2) 0.559(8) 0.070(16) Uiso 0.384(19) 1 d PDU A -2
H31G H 0.6278 0.2964 0.6010 0.105 Uiso 0.384(19) 1 calc PR A -2
H31H H 0.5686 0.3275 0.6283 0.105 Uiso 0.384(19) 1 calc PR A -2
H31I H 0.5635 0.3525 0.5054 0.105 Uiso 0.384(19) 1 calc PR A -2
C316 C 0.419(3) 0.289(2) 0.395(5) 0.064(12) Uiso 0.384(19) 1 d PDU A -2
H31J H 0.3918 0.2884 0.2992 0.096 Uiso 0.384(19) 1 calc PR A -2
H31K H 0.4218 0.3336 0.4236 0.096 Uiso 0.384(19) 1 calc PR A -2
H31L H 0.3885 0.2611 0.4124 0.096 Uiso 0.384(19) 1 calc PR A -2
N400 N 0.491(3) 0.259(2) 0.228(5) 0.16(3) Uiso 0.50 1 d PRU . .
C401 C 0.488(3) 0.227(2) 0.132(5) 0.18(3) Uiso 0.50 1 d PRU . .
C402 C 0.496(3) 0.179(2) 0.054(5) 0.20(3) Uiso 0.50 1 d PRU . .
H40A H 0.4722 0.1972 -0.0332 0.303 Uiso 0.50 1 calc PR . .
H40B H 0.4667 0.1387 0.0440 0.303 Uiso 0.50 1 calc PR . .
H40C H 0.5545 0.1690 0.1012 0.303 Uiso 0.50 1 calc PR . .

loop_
_atom_site_aniso_label
_atom_site_aniso_U_11
_atom_site_aniso_U_22
_atom_site_aniso_U_33
_atom_site_aniso_U_23
_atom_site_aniso_U_13
_atom_site_aniso_U_12
Sn1 0.0225(7) 0.0245(6) 0.0166(8) 0.000 0.0122(7) 0.000
Rh2 0.0234(7) 0.0287(9) 0.0177(7) -0.0003(9) 0.0119(6) -0.0028(9)
Rh3 0.0247(7) 0.0299(9) 0.0214(7) -0.0028(9) 0.0159(6) -0.0033(9)
Rh4 0.0259(7) 0.0274(6) 0.0206(10) -0.0003(8) 0.0157(8) -0.0008(5)
Rh5 0.0205(7) 0.0251(6) 0.0183(9) -0.0006(8) 0.0114(7) 0.0003(5)
Rh6 0.0252(7) 0.0249(6) 0.0192(8) 0.0014(8) 0.0136(7) -0.0003(11)
Rh7 0.0259(8) 0.0282(6) 0.0186(8) -0.0016(7) 0.0152(7) -0.0017(10)
Cl8 0.032(2) 0.043(2) 0.030(3) -0.012(3) 0.020(3) -0.001(3)
C1 0.049(10) 0.057(8) 0.033(8) 0.006(6) 0.026(8) -0.007(7)
O1 0.050(10) 0.057(8) 0.033(8) 0.006(6) 0.026(8) -0.006(7)
C2 0.015(7) 0.031(6) 0.061(13) 0.000 0.027(9) 0.000
O2 0.015(6) 0.031(6) 0.061(13) 0.000 0.026(9) 0.000
C3 0.034(6) 0.019(6) 0.023(6) 0.009(5) 0.015(6) 0.010(5)
O3 0.034(6) 0.019(6) 0.023(6) 0.008(5) 0.015(5) 0.010(5)
C4 0.026(6) 0.055(9) 0.014(5) -0.007(6) 0.013(5) -0.010(6)
O4 0.027(6) 0.055(9) 0.015(5) -0.006(5) 0.011(5) -0.010(6)
C5 0.048(7) 0.042(6) 0.039(8) -0.011(6) 0.033(8) -0.014(8)
O5 0.048(7) 0.042(6) 0.038(8) -0.011(6) 0.034(7) -0.014(8)
C6 0.032(5) 0.036(6) 0.021(6) 0.007(5) 0.018(5) 0.012(5)
O6 0.032(5) 0.036(6) 0.021(6) 0.008(5) 0.018(5) 0.012(5)
C7 0.030(7) 0.043(7) 0.028(6) 0.002(5) 0.016(5) 0.004(6)
O7 0.031(7) 0.044(7) 0.027(6) 0.002(5) 0.015(5) 0.003(6)
C8 0.039(7) 0.052(9) 0.025(5) -0.019(6) 0.021(5) -0.017(7)
O8 0.040(7) 0.052(9) 0.025(5) -0.019(6) 0.022(5) -0.017(6)
C9 0.035(8) 0.076(10) 0.018(6) -0.004(6) 0.016(6) 0.007(7)
O9 0.036(8) 0.076(10) 0.019(6) -0.003(6) 0.015(6) 0.006(7)
C10 0.038(7) 0.040(8) 0.033(7) -0.004(5) 0.025(6) -0.008(6)
O10 0.038(7) 0.041(8) 0.034(7) -0.004(5) 0.023(6) -0.008(6)
C11 0.025(3) 0.025(3) 0.025(3) 0.0000(9) 0.0157(18) -0.0002(9)
O11 0.026(3) 0.026(3) 0.026(3) 0.0000(9) 0.0159(18) -0.0004(9)
C12 0.040(7) 0.060(8) 0.026(6) -0.001(7) 0.023(6) -0.012(7)
O12 0.040(7) 0.060(8) 0.027(6) -0.001(6) 0.023(6) -0.012(7)
N1 0.031(5) 0.048(6) 0.024(6) -0.006(5) 0.017(5) 0.011(5)
C100 0.031(7) 0.055(9) 0.022(7) -0.005(7) 0.016(6) 0.002(7)
C101 0.027(10) 0.060(13) 0.030(10) 0.002(9) 0.012(9) 0.006(10)
C102 0.041(8) 0.053(9) 0.023(7) -0.003(7) 0.022(6) 0.013(7)
C103 0.043(11) 0.052(12) 0.033(10) 0.001(9) 0.028(9) 0.011(10)
C104 0.031(7) 0.040(8) 0.034(7) 0.010(7) 0.020(6) 0.011(7)
C105 0.044(11) 0.046(11) 0.031(10) 0.012(9) 0.023(9) 0.006(9)
C106 0.028(7) 0.043(7) 0.026(8) -0.002(6) 0.016(6) 0.012(6)
C107 0.033(10) 0.052(12) 0.034(10) 0.013(9) 0.022(9) 0.010(9)
N2 0.076(8) 0.045(6) 0.051(8) -0.009(6) 0.049(7) -0.013(6)
C200 0.082(10) 0.050(9) 0.051(9) -0.007(8) 0.045(8) -0.013(8)
C201 0.089(15) 0.060(15) 0.054(13) -0.007(11) 0.043(12) -0.017(13)
C202 0.079(10) 0.061(9) 0.065(10) -0.013(8) 0.051(8) -0.011(9)
C203 0.066(13) 0.060(13) 0.050(12) -0.016(11) 0.043(11) -0.025(12)
C204 0.093(11) 0.050(9) 0.065(10) -0.006(9) 0.033(10) -0.006(9)
C205 0.078(15) 0.054(13) 0.074(15) -0.006(11) 0.050(12) -0.001(12)
C206 0.071(10) 0.050(9) 0.051(9) -0.011(8) 0.043(8) -0.010(8)
C207 0.060(11) 0.055(11) 0.046(12) -0.008(11) 0.037(10) -0.005(10)

loop_
_atom_type_symbol
_atom_type_description
_atom_type_scat_dispersion_real
_atom_type_scat_dispersion_imag
_atom_type_scat_source
C C 0.0033 0.0016 'International Tables Vol C Tables 4.2.6.8 and 6.1.1.4'
N N 0.0061 0.0033 'International Tables Vol C Tables 4.2.6.8 and 6.1.1.4'
O O 0.0106 0.0060 'International Tables Vol C Tables 4.2.6.8 and 6.1.1.4'
Cl Cl 0.1484 0.1585 'International Tables Vol C Tables 4.2.6.8 and 6.1.1.4'
Rh Rh -1.1178 0.9187 'International Tables Vol C Tables 4.2.6.8 and 6.1.1.4'
Sn Sn -0.6537 1.4246 'International Tables Vol C Tables 4.2.6.8 and 6.1.1.4'
H H 0.0000 0.0000 'International Tables Vol C Tables 4.2.6.8 and 6.1.1.4'

loop_
_geom_angle_atom_site_label_1
_geom_angle_atom_site_label_2
_geom_angle_atom_site_label_3
_geom_angle
_geom_angle_site_symmetry_1
_geom_angle_site_symmetry_3
_geom_angle_publ_flag
Rh7 Sn1 Rh7 126.09(8) . 2 ?
Rh7 Sn1 Rh4 112.89(6) . 2 ?
Rh7 Sn1 Rh4 111.45(6) 2 2 ?
Rh7 Sn1 Rh4 111.45(6) . . ?
Rh7 Sn1 Rh4 112.89(6) 2 . ?
Rh4 Sn1 Rh4 67.28(7) 2 . ?
Rh7 Sn1 Rh5 69.17(6) . . ?
Rh7 Sn1 Rh5 67.36(6) 2 . ?
Rh4 Sn1 Rh5 177.68(7) 2 . ?
Rh4 Sn1 Rh5 111.16(4) . . ?
Rh7 Sn1 Rh5 67.36(6) . 2 ?
Rh7 Sn1 Rh5 69.17(6) 2 2 ?
Rh4 Sn1 Rh5 111.16(4) 2 2 ?
Rh4 Sn1 Rh5 177.68(7) . 2 ?
Rh5 Sn1 Rh5 70.45(7) . 2 ?
Rh7 Sn1 Rh3 117.24(6) . . ?
Rh7 Sn1 Rh3 63.60(5) 2 . ?
Rh4 Sn1 Rh3 117.32(7) 2 . ?
Rh4 Sn1 Rh3 61.12(6) . . ?
Rh5 Sn1 Rh3 60.42(6) . . ?
Rh5 Sn1 Rh3 121.15(7) 2 . ?
Rh7 Sn1 Rh3 63.60(5) . 2 ?
Rh7 Sn1 Rh3 117.24(6) 2 2 ?
Rh4 Sn1 Rh3 61.12(6) 2 2 ?
Rh4 Sn1 Rh3 117.32(7) . 2 ?
Rh5 Sn1 Rh3 121.15(7) . 2 ?
Rh5 Sn1 Rh3 60.41(6) 2 2 ?
Rh3 Sn1 Rh3 178.34(10) . 2 ?
Rh7 Sn1 Rh2 115.64(6) . 2 ?
Rh7 Sn1 Rh2 64.39(6) 2 2 ?
Rh4 Sn1 Rh2 60.60(6) 2 2 ?
Rh4 Sn1 Rh2 119.36(7) . 2 ?
Rh5 Sn1 Rh2 119.77(7) . 2 ?
Rh5 Sn1 Rh2 60.27(6) 2 2 ?
Rh3 Sn1 Rh2 120.56(4) . 2 ?
Rh3 Sn1 Rh2 59.44(4) 2 2 ?
Rh7 Sn1 Rh2 64.38(6) . . ?
Rh7 Sn1 Rh2 115.64(6) 2 . ?
Rh4 Sn1 Rh2 119.36(7) 2 . ?
Rh4 Sn1 Rh2 60.60(6) . . ?
Rh5 Sn1 Rh2 60.27(6) . . ?
Rh5 Sn1 Rh2 119.77(7) 2 . ?
Rh3 Sn1 Rh2 59.44(4) . . ?
Rh3 Sn1 Rh2 120.56(4) 2 . ?
Rh2 Sn1 Rh2 179.96(11) 2 . ?
C7 Rh2 C10 94.8(10) . . ?
C7 Rh2 C8 90.2(9) . . ?
C10 Rh2 C8 94.7(11) . . ?
C7 Rh2 C6 78.7(8) . . ?
C10 Rh2 C6 131.4(8) . . ?
C8 Rh2 C6 132.9(10) . . ?
C7 Rh2 Rh4 137.7(7) . . ?
C10 Rh2 Rh4 45.5(7) . . ?
C8 Rh2 Rh4 104.8(8) . . ?
C6 Rh2 Rh4 114.1(4) . . ?
C7 Rh2 Rh3 120.3(7) . . ?
C10 Rh2 Rh3 92.0(7) . . ?
C8 Rh2 Rh3 148.1(6) . . ?
C6 Rh2 Rh3 54.2(4) . . ?
Rh4 Rh2 Rh3 59.95(8) . . ?
C7 Rh2 Rh5 108.2(7) . . ?
C10 Rh2 Rh5 150.0(7) . . ?
C8 Rh2 Rh5 103.9(7) . . ?
C6 Rh2 Rh5 41.2(5) . . ?
Rh4 Rh2 Rh5 106.10(6) . . ?
Rh3 Rh2 Rh5 60.06(7) . . ?
C7 Rh2 Sn1 165.6(7) . . ?
C10 Rh2 Sn1 99.6(7) . . ?
C8 Rh2 Sn1 88.0(6) . . ?
C6 Rh2 Sn1 92.1(4) . . ?
Rh4 Rh2 Sn1 56.33(5) . . ?
Rh3 Rh2 Sn1 60.12(5) . . ?
Rh5 Rh2 Sn1 58.51(5) . . ?
C7 Rh2 Rh7 116.8(7) . . ?
C10 Rh2 Rh7 121.9(7) . . ?
C8 Rh2 Rh7 42.7(6) . . ?
C6 Rh2 Rh7 103.2(5) . . ?
Rh4 Rh2 Rh7 99.87(7) . . ?
Rh3 Rh2 Rh7 108.75(7) . . ?
Rh5 Rh2 Rh7 64.49(6) . . ?
Sn1 Rh2 Rh7 54.15(5) . . ?
C9 Rh3 C11 95.7(11) . . ?
C9 Rh3 C12 92.5(9) . . ?
C11 Rh3 C12 100.5(11) . . ?
C9 Rh3 C6 77.8(9) . . ?
C11 Rh3 C6 126.5(8) . . ?
C12 Rh3 C6 132.4(10) . . ?
C9 Rh3 Rh4 138.6(8) . . ?
C11 Rh3 Rh4 44.0(6) . . ?
C12 Rh3 Rh4 102.4(8) . . ?
C6 Rh3 Rh4 115.6(4) . . ?
C9 Rh3 Rh2 121.5(6) . . ?
C11 Rh3 Rh2 86.4(7) . . ?
C12 Rh3 Rh2 144.6(6) . . ?
C6 Rh3 Rh2 56.3(4) . . ?
Rh4 Rh3 Rh2 59.38(7) . . ?
C9 Rh3 Rh5 108.3(9) . . ?
C11 Rh3 Rh5 145.5(7) . . ?
C12 Rh3 Rh5 102.8(8) . . ?
C6 Rh3 Rh5 41.5(5) . . ?
Rh4 Rh3 Rh5 105.63(6) . . ?
Rh2 Rh3 Rh5 60.02(7) . . ?
C9 Rh3 Sn1 165.0(9) . . ?
C11 Rh3 Sn1 99.3(6) . . ?
C12 Rh3 Sn1 84.2(6) . . ?
C6 Rh3 Sn1 93.6(5) . . ?
Rh4 Rh3 Sn1 56.26(5) . . ?
Rh2 Rh3 Sn1 60.45(5) . . ?
Rh5 Rh3 Sn1 58.60(5) . . ?
C9 Rh3 Rh7 114.4(7) . 2 ?
C11 Rh3 Rh7 128.4(6) . 2 ?
C12 Rh3 Rh7 41.1(7) . 2 ?
C6 Rh3 Rh7 101.2(5) . 2 ?
Rh4 Rh3 Rh7 101.57(7) . 2 ?
Rh2 Rh3 Rh7 108.68(7) . 2 ?
Rh5 Rh3 Rh7 63.30(6) . 2 ?
Sn1 Rh3 Rh7 54.63(5) . 2 ?
C11 Rh4 C10 89.5(7) . . ?
C11 Rh4 Cl8 91.0(7) . 2 ?
C10 Rh4 Cl8 162.8(8) . 2 ?
C11 Rh4 Cl8 163.7(7) . . ?
C10 Rh4 Cl8 90.2(7) . . ?
Cl8 Rh4 Cl8 84.5(2) 2 . ?
C11 Rh4 Sn1 104.7(7) . . ?
C10 Rh4 Sn1 105.5(7) . . ?
Cl8 Rh4 Sn1 91.05(14) 2 . ?
Cl8 Rh4 Sn1 91.01(14) . . ?
C11 Rh4 Rh2 86.8(7) . . ?
C10 Rh4 Rh2 44.8(8) . . ?
Cl8 Rh4 Rh2 152.36(14) 2 . ?
Cl8 Rh4 Rh2 104.28(15) . . ?
Sn1 Rh4 Rh2 63.07(5) . . ?
C11 Rh4 Rh3 43.1(7) . . ?
C10 Rh4 Rh3 92.0(8) . . ?
Cl8 Rh4 Rh3 100.03(14) 2 . ?
Cl8 Rh4 Rh3 153.14(14) . . ?
Sn1 Rh4 Rh3 62.62(5) . . ?
Rh2 Rh4 Rh3 60.66(5) . . ?
C11 Rh4 Rh4 134.1(6) . 2 ?
C10 Rh4 Rh4 133.9(7) . 2 ?
Cl8 Rh4 Rh4 52.73(15) 2 2 ?
Cl8 Rh4 Rh4 52.67(15) . 2 ?
Sn1 Rh4 Rh4 56.36(4) . 2 ?
Rh2 Rh4 Rh4 112.15(7) . 2 ?
Rh3 Rh4 Rh4 109.64(7) . 2 ?
C6 Rh5 C3 87.4(8) . . ?
C6 Rh5 C4 87.8(8) . . ?
C3 Rh5 C4 109.0(7) . . ?
C6 Rh5 Rh6 137.3(5) . . ?
C3 Rh5 Rh6 102.9(6) . . ?
C4 Rh5 Rh6 49.5(6) . . ?
C6 Rh5 Rh6 136.4(5) . 2 ?
C3 Rh5 Rh6 49.1(6) . 2 ?
C4 Rh5 Rh6 103.5(6) . 2 ?
Rh6 Rh5 Rh6 65.40(6) . 2 ?
C6 Rh5 Sn1 110.1(5) . . ?
C3 Rh5 Sn1 123.9(5) . . ?
C4 Rh5 Sn1 124.0(7) . . ?
Rh6 Rh5 Sn1 98.31(7) . . ?
Rh6 Rh5 Sn1 98.14(6) 2 . ?
C6 Rh5 Rh2 60.3(5) . . ?
C3 Rh5 Rh2 143.5(6) . . ?
C4 Rh5 Rh2 87.7(7) . . ?
Rh6 Rh5 Rh2 112.27(8) . . ?
Rh6 Rh5 Rh2 159.18(8) 2 . ?
Sn1 Rh5 Rh2 61.22(5) . . ?
C6 Rh5 Rh3 58.4(5) . . ?
C3 Rh5 Rh3 89.8(6) . . ?
C4 Rh5 Rh3 141.0(6) . . ?
Rh6 Rh5 Rh3 159.29(8) . . ?
Rh6 Rh5 Rh3 114.33(8) 2 . ?
Sn1 Rh5 Rh3 60.98(5) . . ?
Rh2 Rh5 Rh3 59.93(5) . . ?
C6 Rh5 Rh7 113.0(5) . 2 ?
C3 Rh5 Rh7 69.9(5) . 2 ?
C4 Rh5 Rh7 158.8(6) . 2 ?
Rh6 Rh5 Rh7 109.43(7) . 2 ?
Rh6 Rh5 Rh7 59.09(5) 2 2 ?
Sn1 Rh5 Rh7 54.04(4) . 2 ?
Rh2 Rh5 Rh7 105.62(6) . 2 ?
Rh3 Rh5 Rh7 59.38(6) . 2 ?
C6 Rh5 Rh7 116.2(5) . . ?
C3 Rh5 Rh7 156.2(6) . . ?
C4 Rh5 Rh7 71.1(6) . . ?
Rh6 Rh5 Rh7 58.21(5) . . ?
Rh6 Rh5 Rh7 107.22(7) 2 . ?
Sn1 Rh5 Rh7 53.21(4) . . ?
Rh2 Rh5 Rh7 59.35(6) . . ?
Rh3 Rh5 Rh7 104.78(6) . . ?
Rh7 Rh5 Rh7 101.18(6) 2 . ?
C1 Rh6 C2 92.2(8) . . ?
C1 Rh6 C3 97.1(10) . 2 ?
C2 Rh6 C3 103.0(5) . 2 ?
C1 Rh6 C4 96.4(10) . . ?
C2 Rh6 C4 103.5(6) . . ?
C3 Rh6 C4 149.7(7) 2 . ?
C1 Rh6 Rh5 143.1(8) . . ?
C2 Rh6 Rh5 90.5(4) . . ?
C3 Rh6 Rh5 118.1(6) 2 . ?
C4 Rh6 Rh5 47.4(6) . . ?
C1 Rh6 Rh5 143.7(8) . 2 ?
C2 Rh6 Rh5 90.3(4) . 2 ?
C3 Rh6 Rh5 47.3(6) 2 2 ?
C4 Rh6 Rh5 118.2(7) . 2 ?
Rh5 Rh6 Rh5 73.02(7) . 2 ?
C1 Rh6 Rh7 116.7(7) . . ?
C2 Rh6 Rh7 151.1(5) . . ?
C3 Rh6 Rh7 73.5(5) 2 . ?
C4 Rh6 Rh7 76.2(7) . . ?
Rh5 Rh6 Rh7 67.73(6) . . ?
Rh5 Rh6 Rh7 65.88(6) 2 . ?
C1 Rh6 Rh6 134.9(7) . 2 ?
C2 Rh6 Rh6 42.7(5) . 2 ?
C3 Rh6 Rh6 94.5(6) 2 2 ?
C4 Rh6 Rh6 95.0(5) . 2 ?
Rh5 Rh6 Rh6 57.42(6) . 2 ?
Rh5 Rh6 Rh6 57.19(6) 2 2 ?
Rh7 Rh6 Rh6 108.41(3) . 2 ?
C5 Rh7 C12 94.4(11) . 2 ?
C5 Rh7 C8 95.3(10) . . ?
C12 Rh7 C8 87.3(10) 2 . ?
C5 Rh7 Sn1 167.3(6) . . ?
C12 Rh7 Sn1 93.2(7) 2 . ?
C8 Rh7 Sn1 95.3(7) . . ?
C5 Rh7 Rh6 69.2(6) . . ?
C12 Rh7 Rh6 138.8(9) 2 . ?
C8 Rh7 Rh6 130.2(8) . . ?
Sn1 Rh7 Rh6 98.50(6) . . ?
C5 Rh7 Rh3 118.0(10) . 2 ?
C12 Rh7 Rh3 45.2(6) 2 2 ?
C8 Rh7 Rh3 120.0(8) . 2 ?
Sn1 Rh7 Rh3 61.77(5) . 2 ?
Rh6 Rh7 Rh3 108.65(8) . 2 ?
C5 Rh7 Rh2 123.7(10) . . ?
C12 Rh7 Rh2 114.6(9) 2 . ?
C8 Rh7 Rh2 43.7(5) . . ?
Sn1 Rh7 Rh2 61.47(4) . . ?
Rh6 Rh7 Rh2 105.57(8) . . ?
Rh3 Rh7 Rh2 116.46(6) 2 . ?
C5 Rh7 Rh5 109.8(7) . 2 ?
C12 Rh7 Rh5 100.9(6) 2 2 ?
C8 Rh7 Rh5 152.7(6) . 2 ?
Sn1 Rh7 Rh5 58.60(5) . 2 ?
Rh6 Rh7 Rh5 55.02(5) . 2 ?
Rh3 Rh7 Rh5 57.32(5) 2 2 ?
Rh2 Rh7 Rh5 110.39(6) . 2 ?
C5 Rh7 Rh5 113.9(7) . . ?
C12 Rh7 Rh5 150.7(7) 2 . ?
C8 Rh7 Rh5 96.9(6) . . ?
Sn1 Rh7 Rh5 57.62(5) . . ?
Rh6 Rh7 Rh5 54.06(5) . . ?
Rh3 Rh7 Rh5 110.30(6) 2 . ?
Rh2 Rh7 Rh5 56.15(6) . . ?
Rh5 Rh7 Rh5 63.63(6) 2 . ?
Rh4 Cl8 Rh4 74.60(13) 2 . ?
O1 C1 Rh6 178(2) . . ?
O2 C2 Rh6 132.7(5) . 2 ?
O2 C2 Rh6 132.7(5) . . ?
Rh6 C2 Rh6 94.5(10) 2 . ?
O3 C3 Rh5 138.9(17) . . ?
O3 C3 Rh6 137.4(16) . 2 ?
Rh5 C3 Rh6 83.6(8) . 2 ?
O4 C4 Rh5 141.6(16) . . ?
O4 C4 Rh6 134.9(17) . . ?
Rh5 C4 Rh6 83.0(8) . . ?
O5 C5 Rh7 168.7(16) . . ?
O6 C6 Rh5 149.2(16) . . ?
O6 C6 Rh3 125.8(14) . . ?
Rh5 C6 Rh3 80.1(6) . . ?
O6 C6 Rh2 123.5(14) . . ?
Rh5 C6 Rh2 78.4(6) . . ?
Rh3 C6 Rh2 69.5(5) . . ?
O7 C7 Rh2 176(2) . . ?
O8 C8 Rh7 134.5(17) . . ?
O8 C8 Rh2 131.4(17) . . ?
Rh7 C8 Rh2 93.6(8) . . ?
O9 C9 Rh3 174(2) . . ?
O10 C10 Rh2 139(2) . . ?
O10 C10 Rh4 131(2) . . ?
Rh2 C10 Rh4 89.6(10) . . ?
O11 C11 Rh3 142.5(18) . . ?
O11 C11 Rh4 124.4(18) . . ?
Rh3 C11 Rh4 92.9(10) . . ?
O12 C12 Rh7 138.1(16) . 2 ?
O12 C12 Rh3 128.2(17) . . ?
Rh7 C12 Rh3 93.7(9) 2 . ?
C104 N1 C102 112.1(17) . . ?
C104 N1 C100 106.0(14) . . ?
C102 N1 C100 113.2(15) . . ?
C104 N1 C106 111.6(15) . . ?
C102 N1 C106 105.0(13) . . ?
C100 N1 C106 109.1(15) . . ?
C101 C100 N1 117.1(17) . . ?
C101 C100 H10A 108.0 . . ?
N1 C100 H10A 108.0 . . ?
C101 C100 H10B 108.0 . . ?
N1 C100 H10B 108.0 . . ?
H10A C100 H10B 107.3 . . ?
C100 C101 H10C 109.5 . . ?
C100 C101 H10D 109.5 . . ?
H10C C101 H10D 109.5 . . ?
C100 C101 H10E 109.5 . . ?
H10C C101 H10E 109.5 . . ?
H10D C101 H10E 109.5 . . ?
N1 C102 C103 114.3(16) . . ?
N1 C102 H10F 108.7 . . ?
C103 C102 H10F 108.7 . . ?
N1 C102 H10G 108.7 . . ?
C103 C102 H10G 108.7 . . ?
H10F C102 H10G 107.6 . . ?
C102 C103 H10H 109.5 . . ?
C102 C103 H10I 109.5 . . ?
H10H C103 H10I 109.5 . . ?
C102 C103 H10J 109.5 . . ?
H10H C103 H10J 109.5 . . ?
H10I C103 H10J 109.5 . . ?
N1 C104 C105 115.4(17) . . ?
N1 C104 H10K 108.4 . . ?
C105 C104 H10K 108.4 . . ?
N1 C104 H10L 108.4 . . ?
C105 C104 H10L 108.4 . . ?
H10K C104 H10L 107.5 . . ?
C104 C105 H10M 109.5 . . ?
C104 C105 H10N 109.5 . . ?
H10M C105 H10N 109.5 . . ?
C104 C105 H10O 109.5 . . ?
H10M C105 H10O 109.5 . . ?
H10N C105 H10O 109.5 . . ?
C107 C106 N1 114.7(15) . . ?
C107 C106 H10P 108.6 . . ?
N1 C106 H10P 108.6 . . ?
C107 C106 H10Q 108.6 . . ?
N1 C106 H10Q 108.6 . . ?
H10P C106 H10Q 107.6 . . ?
C106 C107 H10R 109.5 . . ?
C106 C107 H10S 109.5 . . ?
H10R C107 H10S 109.5 . . ?
C106 C107 H10T 109.5 . . ?
H10R C107 H10T 109.5 . . ?
H10S C107 H10T 109.5 . . ?
C202 N2 C206 110.9(11) . . ?
C202 N2 C200 110.7(12) . . ?
C206 N2 C200 108.7(12) . . ?
C202 N2 C204 109.5(12) . . ?
C206 N2 C204 109.3(12) . . ?
C200 N2 C204 107.7(11) . . ?
N2 C200 C201 108.6(15) . . ?
N2 C200 H20A 110.0 . . ?
C201 C200 H20A 110.0 . . ?
N2 C200 H20B 110.0 . . ?
C201 C200 H20B 110.0 . . ?
H20A C200 H20B 108.4 . . ?
C200 C201 H20C 109.5 . . ?
C200 C201 H20D 109.5 . . ?
H20C C201 H20D 109.5 . . ?
C200 C201 H20E 109.5 . . ?
H20C C201 H20E 109.5 . . ?
H20D C201 H20E 109.5 . . ?
N2 C202 C203 124.1(18) . . ?
N2 C202 H20F 106.3 . . ?
C203 C202 H20F 106.3 . . ?
N2 C202 H20G 106.3 . . ?
C203 C202 H20G 106.3 . . ?
H20F C202 H20G 106.4 . . ?
C202 C203 H20H 109.5 . . ?
C202 C203 H20I 109.5 . . ?
H20H C203 H20I 109.5 . . ?
C202 C203 H20J 109.5 . . ?
H20H C203 H20J 109.5 . . ?
H20I C203 H20J 109.5 . . ?
N2 C204 C205 109.4(17) . . ?
N2 C204 H20K 109.8 . . ?
C205 C204 H20K 109.8 . . ?
N2 C204 H20L 109.8 . . ?
C205 C204 H20L 109.8 . . ?
H20K C204 H20L 108.2 . . ?
C204 C205 H20M 109.5 . . ?
C204 C205 H20N 109.5 . . ?
H20M C205 H20N 109.5 . . ?
C204 C205 H20O 109.5 . . ?
H20M C205 H20O 109.5 . . ?
H20N C205 H20O 109.5 . . ?
N2 C206 C207 121.9(17) . . ?
N2 C206 H20P 106.8 . . ?
C207 C206 H20P 106.8 . . ?
N2 C206 H20Q 106.8 . . ?
C207 C206 H20Q 106.8 . . ?
H20P C206 H20Q 106.7 . . ?
C206 C207 H20R 109.5 . . ?
C206 C207 H20S 109.5 . . ?
H20R C207 H20S 109.5 . . ?
C206 C207 H20T 109.5 . . ?
H20R C207 H20T 109.5 . . ?
H20S C207 H20T 109.5 . . ?
C301 O300 C304 117(3) . . ?
O300 C301 C303 111(3) . . ?
O300 C301 C302 112(3) . . ?
C303 C301 C302 114(3) . . ?
O300 C301 H301 106.6 . . ?
C303 C301 H301 106.6 . . ?
C302 C301 H301 106.6 . . ?
C301 C302 H30A 109.5 . . ?
C301 C302 H30B 109.5 . . ?
H30A C302 H30B 109.5 . . ?
C301 C302 H30C 109.5 . . ?
H30A C302 H30C 109.5 . . ?
H30B C302 H30C 109.5 . . ?
C301 C303 H30D 109.5 . . ?
C301 C303 H30E 109.5 . . ?
H30D C303 H30E 109.5 . . ?
C301 C303 H30F 109.5 . . ?
H30D C303 H30F 109.5 . . ?
H30E C303 H30F 109.5 . . ?
O300 C304 C305 111(3) . . ?
O300 C304 C306 109(3) . . ?
C305 C304 C306 112(3) . . ?
O300 C304 H304 108.2 . . ?
C305 C304 H304 108.2 . . ?
C306 C304 H304 108.2 . . ?
C304 C305 H30G 109.5 . . ?
C304 C305 H30H 109.5 . . ?
H30G C305 H30H 109.5 . . ?
C304 C305 H30I 109.5 . . ?
H30G C305 H30I 109.5 . . ?
H30H C305 H30I 109.5 . . ?
C304 C306 H30J 109.5 . . ?
C304 C306 H30K 109.5 . . ?
H30J C306 H30K 109.5 . . ?
C304 C306 H30L 109.5 . . ?
H30J C306 H30L 109.5 . . ?
H30K C306 H30L 109.5 . . ?
C311 O310 C314 135(3) . . ?
O310 C311 C312 112(3) . . ?
O310 C311 C313 115(3) . . ?
C312 C311 C313 112(3) . . ?
O310 C311 H311 105.6 . . ?
C312 C311 H311 105.6 . . ?
C313 C311 H311 105.6 . . ?
C311 C312 H31A 109.5 . . ?
C311 C312 H31B 109.5 . . ?
H31A C312 H31B 109.5 . . ?
C311 C312 H31C 109.5 . . ?
H31A C312 H31C 109.5 . . ?
H31B C312 H31C 109.5 . . ?
C311 C313 H31D 109.5 . . ?
C311 C313 H31E 109.5 . . ?
H31D C313 H31E 109.5 . . ?
C311 C313 H31F 109.5 . . ?
H31D C313 H31F 109.5 . . ?
H31E C313 H31F 109.5 . . ?
O310 C314 C316 114(3) . . ?
O310 C314 C315 111(3) . . ?
C316 C314 C315 112(3) . . ?
O310 C314 H314 106.3 . . ?
C316 C314 H314 106.3 . . ?
C315 C314 H314 106.3 . . ?
C314 C315 H31G 109.5 . . ?
C314 C315 H31H 109.5 . . ?
H31G C315 H31H 109.5 . . ?
C314 C315 H31I 109.5 . . ?
H31G C315 H31I 109.5 . . ?
H31H C315 H31I 109.5 . . ?
C314 C316 H31J 109.5 . . ?
C314 C316 H31K 109.5 . . ?
H31J C316 H31K 109.5 . . ?
C314 C316 H31L 109.5 . . ?
H31J C316 H31L 109.5 . . ?
H31K C316 H31L 109.5 . . ?
N400 C401 C402 164.8 . . ?
C401 C402 H40A 109.5 . . ?
C401 C402 H40B 109.5 . . ?
H40A C402 H40B 109.5 . . ?
C401 C402 H40C 109.5 . . ?
H40A C402 H40C 109.5 . . ?
H40B C402 H40C 109.5 . . ?

loop_
_geom_bond_atom_site_label_1
_geom_bond_atom_site_label_2
_geom_bond_distance
_geom_bond_site_symmetry_2
_geom_bond_publ_flag
Sn1 Rh7 2.6730(15) . ?
Sn1 Rh7 2.6731(15) 2 ?
Sn1 Rh4 2.7046(19) 2 ?
Sn1 Rh4 2.7047(19) . ?
Sn1 Rh5 2.8189(19) . ?
Sn1 Rh5 2.8190(19) 2 ?
Sn1 Rh3 2.8880(18) . ?
Sn1 Rh3 2.8880(18) 2 ?
Sn1 Rh2 2.8975(15) 2 ?
Sn1 Rh2 2.8975(15) . ?
Rh2 C7 1.87(2) . ?
Rh2 C10 2.00(3) . ?
Rh2 C8 2.060(19) . ?
Rh2 C6 2.547(18) . ?
Rh2 Rh4 2.831(3) . ?
Rh2 Rh3 2.8682(18) . ?
Rh2 Rh5 2.871(3) . ?
Rh2 Rh7 2.974(3) . ?
Rh3 C9 1.85(2) . ?
Rh3 C11 1.95(2) . ?
Rh3 C12 2.087(19) . ?
Rh3 C6 2.485(18) . ?
Rh3 Rh4 2.848(3) . ?
Rh3 Rh5 2.872(3) . ?
Rh3 Rh7 2.936(2) 2 ?
Rh4 C11 1.98(2) . ?
Rh4 C10 2.02(2) . ?
Rh4 Cl8 2.471(6) 2 ?
Rh4 Cl8 2.473(6) . ?
Rh4 Rh4 2.996(3) 2 ?
Rh5 C6 1.93(2) . ?
Rh5 C3 2.02(2) . ?
Rh5 C4 2.03(2) . ?
Rh5 Rh6 2.729(2) . ?
Rh5 Rh6 2.737(2) 2 ?
Rh5 Rh7 3.048(2) 2 ?
Rh5 Rh7 3.120(2) . ?
Rh6 C1 1.91(2) . ?
Rh6 C2 2.011(16) . ?
Rh6 C3 2.08(2) 2 ?
Rh6 C4 2.09(2) . ?
Rh6 Rh5 2.737(2) 2 ?
Rh6 Rh7 2.8656(18) . ?
Rh6 Rh6 2.953(3) 2 ?
Rh7 C5 1.884(19) . ?
Rh7 C12 1.94(2) 2 ?
Rh7 C8 2.02(2) . ?
Rh7 Rh3 2.936(2) 2 ?
Rh7 Rh5 3.048(2) 2 ?
Cl8 Rh4 2.471(6) 2 ?
C1 O1 1.14(2) . ?
C2 O2 1.21(3) . ?
C2 Rh6 2.011(16) 2 ?
C3 O3 1.19(3) . ?
C3 Rh6 2.08(2) 2 ?
C4 O4 1.20(2) . ?
C5 O5 1.20(2) . ?
C6 O6 1.17(2) . ?
C7 O7 1.16(3) . ?
C8 O8 1.17(2) . ?
C9 O9 1.17(3) . ?
C10 O10 1.13(3) . ?
C11 O11 1.19(3) . ?
C12 O12 1.27(3) . ?
C12 Rh7 1.94(3) 2 ?
N1 C104 1.466(16) . ?
N1 C102 1.486(16) . ?
N1 C100 1.53(3) . ?
N1 C106 1.55(2) . ?
C100 C101 1.530(18) . ?
C100 H10A 0.9900 . ?
C100 H10B 0.9900 . ?
C101 H10C 0.9800 . ?
C101 H10D 0.9800 . ?
C101 H10E 0.9800 . ?
C102 C103 1.552(17) . ?
C102 H10F 0.9900 . ?
C102 H10G 0.9900 . ?
C103 H10H 0.9800 . ?
C103 H10I 0.9800 . ?
C103 H10J 0.9800 . ?
C104 C105 1.550(17) . ?
C104 H10K 0.9900 . ?
C104 H10L 0.9900 . ?
C105 H10M 0.9800 . ?
C105 H10N 0.9800 . ?
C105 H10O 0.9800 . ?
C106 C107 1.525(17) . ?
C106 H10P 0.9900 . ?
C106 H10Q 0.9900 . ?
C107 H10R 0.9800 . ?
C107 H10S 0.9800 . ?
C107 H10T 0.9800 . ?
N2 C202 1.447(17) . ?
N2 C206 1.459(16) . ?
N2 C200 1.477(16) . ?
N2 C204 1.478(17) . ?
C200 C201 1.545(18) . ?
C200 H20A 0.9900 . ?
C200 H20B 0.9900 . ?
C201 H20C 0.9800 . ?
C201 H20D 0.9800 . ?
C201 H20E 0.9800 . ?
C202 C203 1.550(17) . ?
C202 H20F 0.9900 . ?
C202 H20G 0.9900 . ?
C203 H20H 0.9800 . ?
C203 H20I 0.9800 . ?
C203 H20J 0.9800 . ?
C204 C205 1.564(18) . ?
C204 H20K 0.9900 . ?
C204 H20L 0.9900 . ?
C205 H20M 0.9800 . ?
C205 H20N 0.9800 . ?
C205 H20O 0.9800 . ?
C206 C207 1.496(17) . ?
C206 H20P 0.9900 . ?
C206 H20Q 0.9900 . ?
C207 H20R 0.9800 . ?
C207 H20S 0.9800 . ?
C207 H20T 0.9800 . ?
O300 C301 1.43(2) . ?
O300 C304 1.43(2) . ?
C301 C303 1.54(2) . ?
C301 C302 1.54(2) . ?
C301 H301 1.0000 . ?
C302 H30A 0.9800 . ?
C302 H30B 0.9800 . ?
C302 H30C 0.9800 . ?
C303 H30D 0.9800 . ?
C303 H30E 0.9800 . ?
C303 H30F 0.9800 . ?
C304 C305 1.54(2) . ?
C304 C306 1.54(2) . ?
C304 H304 1.0000 . ?
C305 H30G 0.9800 . ?
C305 H30H 0.9800 . ?
C305 H30I 0.9800 . ?
C306 H30J 0.9800 . ?
C306 H30K 0.9800 . ?
C306 H30L 0.9800 . ?
O310 C311 1.409(19) . ?
O310 C314 1.410(19) . ?
C311 C312 1.53(2) . ?
C311 C313 1.54(2) . ?
C311 H311 1.0000 . ?
C312 H31A 0.9800 . ?
C312 H31B 0.9800 . ?
C312 H31C 0.9800 . ?
C313 H31D 0.9800 . ?
C313 H31E 0.9800 . ?
C313 H31F 0.9800 . ?
C314 C316 1.54(2) . ?
C314 C315 1.54(2) . ?
C314 H314 1.0000 . ?
C315 H31G 0.9800 . ?
C315 H31H 0.9800 . ?
C315 H31I 0.9800 . ?
C316 H31J 0.9800 . ?
C316 H31K 0.9800 . ?
C316 H31L 0.9800 . ?
N400 C401 1.3643 . ?
C401 C402 1.4742 . ?
C402 H40A 0.9800 . ?
C402 H40B 0.9800 . ?
C402 H40C 0.9800 . ?

loop_
_geom_torsion_atom_site_label_1
_geom_torsion_atom_site_label_2
_geom_torsion_atom_site_label_3
_geom_torsion_atom_site_label_4
_geom_torsion
_geom_torsion_site_symmetry_1
_geom_torsion_site_symmetry_2
_geom_torsion_site_symmetry_3
_geom_torsion_site_symmetry_4
_geom_torsion_publ_flag
Rh7 Sn1 Rh2 C7 55(3) . . . . ?
Rh7 Sn1 Rh2 C7 -65(3) 2 . . . ?
Rh4 Sn1 Rh2 C7 158(3) 2 . . . ?
Rh4 Sn1 Rh2 C7 -168(3) . . . . ?
Rh5 Sn1 Rh2 C7 -25(3) . . . . ?
Rh5 Sn1 Rh2 C7 15(3) 2 . . . ?
Rh3 Sn1 Rh2 C7 -96(3) . . . . ?
Rh3 Sn1 Rh2 C7 86(3) 2 . . . ?
Rh2 Sn1 Rh2 C7 175(100) 2 . . . ?
Rh7 Sn1 Rh2 C10 -122.5(7) . . . . ?
Rh7 Sn1 Rh2 C10 117.8(7) 2 . . . ?
Rh4 Sn1 Rh2 C10 -19.5(7) 2 . . . ?
Rh4 Sn1 Rh2 C10 14.8(7) . . . . ?
Rh5 Sn1 Rh2 C10 157.9(7) . . . . ?
Rh5 Sn1 Rh2 C10 -162.5(7) 2 . . . ?
Rh3 Sn1 Rh2 C10 86.7(7) . . . . ?
Rh3 Sn1 Rh2 C10 -91.4(7) 2 . . . ?
Rh2 Sn1 Rh2 C10 -3(100) 2 . . . ?
Rh7 Sn1 Rh2 C8 -28.1(9) . . . . ?
Rh7 Sn1 Rh2 C8 -147.7(9) 2 . . . ?
Rh4 Sn1 Rh2 C8 74.9(9) 2 . . . ?
Rh4 Sn1 Rh2 C8 109.3(9) . . . . ?
Rh5 Sn1 Rh2 C8 -107.7(9) . . . . ?
Rh5 Sn1 Rh2 C8 -68.1(9) 2 . . . ?
Rh3 Sn1 Rh2 C8 -178.8(9) . . . . ?
Rh3 Sn1 Rh2 C8 3.1(9) 2 . . . ?
Rh2 Sn1 Rh2 C8 91(100) 2 . . . ?
Rh7 Sn1 Rh2 C6 104.8(4) . . . . ?
Rh7 Sn1 Rh2 C6 -14.8(4) 2 . . . ?
Rh4 Sn1 Rh2 C6 -152.2(4) 2 . . . ?
Rh4 Sn1 Rh2 C6 -117.8(4) . . . . ?
Rh5 Sn1 Rh2 C6 25.2(4) . . . . ?
Rh5 Sn1 Rh2 C6 64.8(4) 2 . . . ?
Rh3 Sn1 Rh2 C6 -45.9(4) . . . . ?
Rh3 Sn1 Rh2 C6 136.0(4) 2 . . . ?
Rh2 Sn1 Rh2 C6 -136(100) 2 . . . ?
Rh7 Sn1 Rh2 Rh4 -137.36(7) . . . . ?
Rh7 Sn1 Rh2 Rh4 103.00(8) 2 . . . ?
Rh4 Sn1 Rh2 Rh4 -34.35(11) 2 . . . ?
Rh5 Sn1 Rh2 Rh4 143.03(6) . . . . ?
Rh5 Sn1 Rh2 Rh4 -177.37(8) 2 . . . ?
Rh3 Sn1 Rh2 Rh4 71.88(8) . . . . ?
Rh3 Sn1 Rh2 Rh4 -106.20(9) 2 . . . ?
Rh2 Sn1 Rh2 Rh4 -18(100) 2 . . . ?
Rh7 Sn1 Rh2 Rh3 150.76(9) . . . . ?
Rh7 Sn1 Rh2 Rh3 31.12(9) 2 . . . ?
Rh4 Sn1 Rh2 Rh3 -106.22(9) 2 . . . ?
Rh4 Sn1 Rh2 Rh3 -71.88(8) . . . . ?
Rh5 Sn1 Rh2 Rh3 71.15(8) . . . . ?
Rh5 Sn1 Rh2 Rh3 110.75(8) 2 . . . ?
Rh3 Sn1 Rh2 Rh3 -178.08(12) 2 . . . ?
Rh2 Sn1 Rh2 Rh3 -90(100) 2 . . . ?
Rh7 Sn1 Rh2 Rh5 79.61(7) . . . . ?
Rh7 Sn1 Rh2 Rh5 -40.03(8) 2 . . . ?
Rh4 Sn1 Rh2 Rh5 -177.37(8) 2 . . . ?
Rh4 Sn1 Rh2 Rh5 -143.03(6) . . . . ?
Rh5 Sn1 Rh2 Rh5 39.60(10) 2 . . . ?
Rh3 Sn1 Rh2 Rh5 -71.15(8) . . . . ?
Rh3 Sn1 Rh2 Rh5 110.77(9) 2 . . . ?
Rh2 Sn1 Rh2 Rh5 -161(100) 2 . . . ?
Rh7 Sn1 Rh2 Rh7 -119.64(9) 2 . . . ?
Rh4 Sn1 Rh2 Rh7 103.02(7) 2 . . . ?
Rh4 Sn1 Rh2 Rh7 137.36(7) . . . . ?
Rh5 Sn1 Rh2 Rh7 -79.61(7) . . . . ?
Rh5 Sn1 Rh2 Rh7 -40.01(7) 2 . . . ?
Rh3 Sn1 Rh2 Rh7 -150.76(9) . . . . ?
Rh3 Sn1 Rh2 Rh7 31.16(7) 2 . . . ?
Rh2 Sn1 Rh2 Rh7 120(100) 2 . . . ?
C7 Rh2 Rh3 C9 0.6(15) . . . . ?
C10 Rh2 Rh3 C9 97.3(12) . . . . ?
C8 Rh2 Rh3 C9 -160.5(19) . . . . ?
C6 Rh2 Rh3 C9 -44.9(12) . . . . ?
Rh4 Rh2 Rh3 C9 131.3(10) . . . . ?
Rh5 Rh2 Rh3 C9 -94.0(10) . . . . ?
Sn1 Rh2 Rh3 C9 -162.7(10) . . . . ?
Rh7 Rh2 Rh3 C9 -138.0(10) . . . . ?
C7 Rh2 Rh3 C11 -93.8(10) . . . . ?
C10 Rh2 Rh3 C11 2.9(11) . . . . ?
C8 Rh2 Rh3 C11 105.1(18) . . . . ?
C6 Rh2 Rh3 C11 -139.4(9) . . . . ?
Rh4 Rh2 Rh3 C11 36.8(6) . . . . ?
Rh5 Rh2 Rh3 C11 171.5(6) . . . . ?
Sn1 Rh2 Rh3 C11 102.9(6) . . . . ?
Rh7 Rh2 Rh3 C11 127.6(6) . . . . ?
C7 Rh2 Rh3 C12 163.0(18) . . . . ?
C10 Rh2 Rh3 C12 -100.3(17) . . . . ?
C8 Rh2 Rh3 C12 2(3) . . . . ?
C6 Rh2 Rh3 C12 117.4(17) . . . . ?
Rh4 Rh2 Rh3 C12 -66.3(16) . . . . ?
Rh5 Rh2 Rh3 C12 68.3(16) . . . . ?
Sn1 Rh2 Rh3 C12 -0.3(16) . . . . ?
Rh7 Rh2 Rh3 C12 24.4(16) . . . . ?
C7 Rh2 Rh3 C6 45.6(10) . . . . ?
C10 Rh2 Rh3 C6 142.3(9) . . . . ?
C8 Rh2 Rh3 C6 -115.6(17) . . . . ?
Rh4 Rh2 Rh3 C6 176.2(6) . . . . ?
Rh5 Rh2 Rh3 C6 -49.1(6) . . . . ?
Sn1 Rh2 Rh3 C6 -117.7(6) . . . . ?
Rh7 Rh2 Rh3 C6 -93.0(6) . . . . ?
C7 Rh2 Rh3 Rh4 -130.7(8) . . . . ?
C10 Rh2 Rh3 Rh4 -34.0(7) . . . . ?
C8 Rh2 Rh3 Rh4 68.2(17) . . . . ?
C6 Rh2 Rh3 Rh4 -176.2(6) . . . . ?
Rh5 Rh2 Rh3 Rh4 134.66(6) . . . . ?
Sn1 Rh2 Rh3 Rh4 66.03(6) . . . . ?
Rh7 Rh2 Rh3 Rh4 90.74(8) . . . . ?
C7 Rh2 Rh3 Rh5 94.7(8) . . . . ?
C10 Rh2 Rh3 Rh5 -168.6(7) . . . . ?
C8 Rh2 Rh3 Rh5 -66.4(17) . . . . ?
C6 Rh2 Rh3 Rh5 49.1(6) . . . . ?
Rh4 Rh2 Rh3 Rh5 -134.66(6) . . . . ?
Sn1 Rh2 Rh3 Rh5 -68.64(5) . . . . ?
Rh7 Rh2 Rh3 Rh5 -43.92(8) . . . . ?
C7 Rh2 Rh3 Sn1 163.3(8) . . . . ?
C10 Rh2 Rh3 Sn1 -100.0(7) . . . . ?
C8 Rh2 Rh3 Sn1 2.2(17) . . . . ?
C6 Rh2 Rh3 Sn1 117.7(6) . . . . ?
Rh4 Rh2 Rh3 Sn1 -66.03(6) . . . . ?
Rh5 Rh2 Rh3 Sn1 68.64(5) . . . . ?
Rh7 Rh2 Rh3 Sn1 24.71(8) . . . . ?
C7 Rh2 Rh3 Rh7 136.7(8) . . . 2 ?
C10 Rh2 Rh3 Rh7 -126.6(7) . . . 2 ?
C8 Rh2 Rh3 Rh7 -24.4(17) . . . 2 ?
C6 Rh2 Rh3 Rh7 91.1(6) . . . 2 ?
Rh4 Rh2 Rh3 Rh7 -92.63(8) . . . 2 ?
Rh5 Rh2 Rh3 Rh7 42.03(8) . . . 2 ?
Sn1 Rh2 Rh3 Rh7 -26.60(8) . . . 2 ?
Rh7 Rh2 Rh3 Rh7 -1.89(13) . . . 2 ?
Rh7 Sn1 Rh3 C9 72(3) . . . . ?
Rh7 Sn1 Rh3 C9 -47(3) 2 . . . ?
Rh4 Sn1 Rh3 C9 -148(3) 2 . . . ?
Rh4 Sn1 Rh3 C9 173(3) . . . . ?
Rh5 Sn1 Rh3 C9 31(3) . . . . ?
Rh5 Sn1 Rh3 C9 -7(3) 2 . . . ?
Rh3 Sn1 Rh3 C9 -168(3) 2 . . . ?
Rh2 Sn1 Rh3 C9 -78(3) 2 . . . ?
Rh2 Sn1 Rh3 C9 102(3) . . . . ?
Rh7 Sn1 Rh3 C11 -110.1(7) . . . . ?
Rh7 Sn1 Rh3 C11 130.9(7) 2 . . . ?
Rh4 Sn1 Rh3 C11 29.2(7) 2 . . . ?
Rh4 Sn1 Rh3 C11 -9.4(7) . . . . ?
Rh5 Sn1 Rh3 C11 -151.3(7) . . . . ?
Rh5 Sn1 Rh3 C11 171.1(6) 2 . . . ?
Rh3 Sn1 Rh3 C11 10.0(7) 2 . . . ?
Rh2 Sn1 Rh3 C11 99.5(7) 2 . . . ?
Rh2 Sn1 Rh3 C11 -80.4(7) . . . . ?
Rh7 Sn1 Rh3 C12 150.1(9) . . . . ?
Rh7 Sn1 Rh3 C12 31.2(9) 2 . . . ?
Rh4 Sn1 Rh3 C12 -70.6(9) 2 . . . ?
Rh4 Sn1 Rh3 C12 -109.2(9) . . . . ?
Rh5 Sn1 Rh3 C12 108.9(9) . . . . ?
Rh5 Sn1 Rh3 C12 71.3(9) 2 . . . ?
Rh3 Sn1 Rh3 C12 -89.8(9) 2 . . . ?
Rh2 Sn1 Rh3 C12 -0.2(9) 2 . . . ?
Rh2 Sn1 Rh3 C12 179.8(9) . . . . ?
Rh7 Sn1 Rh3 C6 17.8(4) . . . . ?
Rh7 Sn1 Rh3 C6 -101.1(4) 2 . . . ?
Rh4 Sn1 Rh3 C6 157.1(4) 2 . . . ?
Rh4 Sn1 Rh3 C6 118.5(4) . . . . ?
Rh5 Sn1 Rh3 C6 -23.4(4) . . . . ?
Rh5 Sn1 Rh3 C6 -60.9(4) 2 . . . ?
Rh3 Sn1 Rh3 C6 138.0(4) 2 . . . ?
Rh2 Sn1 Rh3 C6 -132.5(4) 2 . . . ?
Rh2 Sn1 Rh3 C6 47.5(4) . . . . ?
Rh7 Sn1 Rh3 Rh4 -100.71(8) . . . . ?
Rh7 Sn1 Rh3 Rh4 140.33(7) 2 . . . ?
Rh4 Sn1 Rh3 Rh4 38.61(10) 2 . . . ?
Rh5 Sn1 Rh3 Rh4 -141.93(6) . . . . ?
Rh5 Sn1 Rh3 Rh4 -179.48(8) 2 . . . ?
Rh3 Sn1 Rh3 Rh4 19.42(5) 2 . . . ?
Rh2 Sn1 Rh3 Rh4 108.94(9) 2 . . . ?
Rh2 Sn1 Rh3 Rh4 -71.01(8) . . . . ?
Rh7 Sn1 Rh3 Rh2 -29.69(9) . . . . ?
Rh7 Sn1 Rh3 Rh2 -148.65(10) 2 . . . ?
Rh4 Sn1 Rh3 Rh2 109.62(9) 2 . . . ?
Rh4 Sn1 Rh3 Rh2 71.01(8) . . . . ?
Rh5 Sn1 Rh3 Rh2 -70.91(8) . . . . ?
Rh5 Sn1 Rh3 Rh2 -108.47(8) 2 . . . ?
Rh3 Sn1 Rh3 Rh2 90.44(7) 2 . . . ?
Rh2 Sn1 Rh3 Rh2 179.95(13) 2 . . . ?
Rh7 Sn1 Rh3 Rh5 41.22(8) . . . . ?
Rh7 Sn1 Rh3 Rh5 -77.74(7) 2 . . . ?
Rh4 Sn1 Rh3 Rh5 -179.47(8) 2 . . . ?
Rh4 Sn1 Rh3 Rh5 141.93(6) . . . . ?
Rh5 Sn1 Rh3 Rh5 -37.56(10) 2 . . . ?
Rh3 Sn1 Rh3 Rh5 161.35(5) 2 . . . ?
Rh2 Sn1 Rh3 Rh5 -109.14(9) 2 . . . ?
Rh2 Sn1 Rh3 Rh5 70.91(8) . . . . ?
Rh7 Sn1 Rh3 Rh7 118.96(10) . . . 2 ?
Rh4 Sn1 Rh3 Rh7 -101.72(6) 2 . . 2 ?
Rh4 Sn1 Rh3 Rh7 -140.33(7) . . . 2 ?
Rh5 Sn1 Rh3 Rh7 77.74(7) . . . 2 ?
Rh5 Sn1 Rh3 Rh7 40.19(7) 2 . . 2 ?
Rh3 Sn1 Rh3 Rh7 -120.91(4) 2 . . 2 ?
Rh2 Sn1 Rh3 Rh7 -31.40(7) 2 . . 2 ?
Rh2 Sn1 Rh3 Rh7 148.65(10) . . . 2 ?
Rh7 Sn1 Rh4 C11 119.6(7) . . . . ?
Rh7 Sn1 Rh4 C11 -28.9(7) 2 . . . ?
Rh4 Sn1 Rh4 C11 -133.6(7) 2 . . . ?
Rh5 Sn1 Rh4 C11 44.5(7) . . . . ?
Rh5 Sn1 Rh4 C11 178(100) 2 . . . ?
Rh3 Sn1 Rh4 C11 9.4(7) . . . . ?
Rh3 Sn1 Rh4 C11 -169.9(7) 2 . . . ?
Rh2 Sn1 Rh4 C11 -101.4(7) 2 . . . ?
Rh2 Sn1 Rh4 C11 78.6(7) . . . . ?
Rh7 Sn1 Rh4 C10 26.0(7) . . . . ?
Rh7 Sn1 Rh4 C10 -122.5(7) 2 . . . ?
Rh4 Sn1 Rh4 C10 132.8(7) 2 . . . ?
Rh5 Sn1 Rh4 C10 -49.1(7) . . . . ?
Rh5 Sn1 Rh4 C10 84.8(18) 2 . . . ?
Rh3 Sn1 Rh4 C10 -84.2(7) . . . . ?
Rh3 Sn1 Rh4 C10 96.5(7) 2 . . . ?
Rh2 Sn1 Rh4 C10 165.0(7) 2 . . . ?
Rh2 Sn1 Rh4 C10 -15.0(7) . . . . ?
Rh7 Sn1 Rh4 Cl8 -149.07(14) . . . 2 ?
Rh7 Sn1 Rh4 Cl8 62.39(15) 2 . . 2 ?
Rh4 Sn1 Rh4 Cl8 -42.30(14) 2 . . 2 ?
Rh5 Sn1 Rh4 Cl8 135.86(14) . . . 2 ?
Rh5 Sn1 Rh4 Cl8 -90.3(17) 2 . . 2 ?
Rh3 Sn1 Rh4 Cl8 100.76(15) . . . 2 ?
Rh3 Sn1 Rh4 Cl8 -78.62(15) 2 . . 2 ?
Rh2 Sn1 Rh4 Cl8 -10.10(15) 2 . . 2 ?
Rh2 Sn1 Rh4 Cl8 169.92(15) . . . 2 ?
Rh7 Sn1 Rh4 Cl8 -64.51(15) . . . . ?
Rh7 Sn1 Rh4 Cl8 146.95(15) 2 . . . ?
Rh4 Sn1 Rh4 Cl8 42.26(14) 2 . . . ?
Rh5 Sn1 Rh4 Cl8 -139.59(15) . . . . ?
Rh5 Sn1 Rh4 Cl8 -5.7(18) 2 . . . ?
Rh3 Sn1 Rh4 Cl8 -174.69(16) . . . . ?
Rh3 Sn1 Rh4 Cl8 5.93(16) 2 . . . ?
Rh2 Sn1 Rh4 Cl8 74.46(16) 2 . . . ?
Rh2 Sn1 Rh4 Cl8 -105.53(16) . . . . ?
Rh7 Sn1 Rh4 Rh2 41.01(7) . . . . ?
Rh7 Sn1 Rh4 Rh2 -107.53(7) 2 . . . ?
Rh4 Sn1 Rh4 Rh2 147.78(10) 2 . . . ?
Rh5 Sn1 Rh4 Rh2 -34.06(6) . . . . ?
Rh5 Sn1 Rh4 Rh2 99.8(17) 2 . . . ?
Rh3 Sn1 Rh4 Rh2 -69.16(5) . . . . ?
Rh3 Sn1 Rh4 Rh2 111.46(5) 2 . . . ?
Rh2 Sn1 Rh4 Rh2 179.98(4) 2 . . . ?
Rh7 Sn1 Rh4 Rh3 110.17(7) . . . . ?
Rh7 Sn1 Rh4 Rh3 -38.37(7) 2 . . . ?
Rh4 Sn1 Rh4 Rh3 -143.05(10) 2 . . . ?
Rh5 Sn1 Rh4 Rh3 35.10(6) . . . . ?
Rh5 Sn1 Rh4 Rh3 169.0(17) 2 . . . ?
Rh3 Sn1 Rh4 Rh3 -179.38(4) 2 . . . ?
Rh2 Sn1 Rh4 Rh3 -110.85(6) 2 . . . ?
Rh2 Sn1 Rh4 Rh3 69.16(5) . . . . ?
Rh7 Sn1 Rh4 Rh4 -106.77(8) . . . 2 ?
Rh7 Sn1 Rh4 Rh4 104.69(8) 2 . . 2 ?
Rh5 Sn1 Rh4 Rh4 178.16(9) . . . 2 ?
Rh5 Sn1 Rh4 Rh4 -48.0(18) 2 . . 2 ?
Rh3 Sn1 Rh4 Rh4 143.05(10) . . . 2 ?
Rh3 Sn1 Rh4 Rh4 -36.33(10) 2 . . 2 ?
Rh2 Sn1 Rh4 Rh4 32.20(10) 2 . . 2 ?
Rh2 Sn1 Rh4 Rh4 -147.78(10) . . . 2 ?
C7 Rh2 Rh4 C11 67.2(12) . . . . ?
C10 Rh2 Rh4 C11 92.4(10) . . . . ?
C8 Rh2 Rh4 C11 174.4(9) . . . . ?
C6 Rh2 Rh4 C11 -32.8(8) . . . . ?
Rh3 Rh2 Rh4 C11 -36.1(6) . . . . ?
Rh5 Rh2 Rh4 C11 -76.0(6) . . . . ?
Sn1 Rh2 Rh4 C11 -108.3(6) . . . . ?
Rh7 Rh2 Rh4 C11 -142.1(6) . . . . ?
C7 Rh2 Rh4 C10 -25.3(14) . . . . ?
C8 Rh2 Rh4 C10 81.9(12) . . . . ?
C6 Rh2 Rh4 C10 -125.2(11) . . . . ?
Rh3 Rh2 Rh4 C10 -128.5(10) . . . . ?
Rh5 Rh2 Rh4 C10 -168.4(10) . . . . ?
Sn1 Rh2 Rh4 C10 159.3(10) . . . . ?
Rh7 Rh2 Rh4 C10 125.4(10) . . . . ?
C7 Rh2 Rh4 Cl8 153.3(11) . . . 2 ?
C10 Rh2 Rh4 Cl8 178.5(10) . . . 2 ?
C8 Rh2 Rh4 Cl8 -99.5(7) . . . 2 ?
C6 Rh2 Rh4 Cl8 53.3(6) . . . 2 ?
Rh3 Rh2 Rh4 Cl8 50.0(3) . . . 2 ?
Rh5 Rh2 Rh4 Cl8 10.1(4) . . . 2 ?
Sn1 Rh2 Rh4 Cl8 -22.2(3) . . . 2 ?
Rh7 Rh2 Rh4 Cl8 -56.0(3) . . . 2 ?
C7 Rh2 Rh4 Cl8 -100.8(10) . . . . ?
C10 Rh2 Rh4 Cl8 -75.5(10) . . . . ?
C8 Rh2 Rh4 Cl8 6.4(7) . . . . ?
C6 Rh2 Rh4 Cl8 159.3(5) . . . . ?
Rh3 Rh2 Rh4 Cl8 155.91(16) . . . . ?
Rh5 Rh2 Rh4 Cl8 116.01(16) . . . . ?
Sn1 Rh2 Rh4 Cl8 83.75(15) . . . . ?
Rh7 Rh2 Rh4 Cl8 49.88(16) . . . . ?
C7 Rh2 Rh4 Sn1 175.4(10) . . . . ?
C10 Rh2 Rh4 Sn1 -159.3(10) . . . . ?
C8 Rh2 Rh4 Sn1 -77.3(6) . . . . ?
C6 Rh2 Rh4 Sn1 75.5(5) . . . . ?
Rh3 Rh2 Rh4 Sn1 72.17(6) . . . . ?
Rh5 Rh2 Rh4 Sn1 32.26(5) . . . . ?
Rh7 Rh2 Rh4 Sn1 -33.87(5) . . . . ?
C7 Rh2 Rh4 Rh3 103.3(10) . . . . ?
C10 Rh2 Rh4 Rh3 128.5(9) . . . . ?
C8 Rh2 Rh4 Rh3 -149.5(6) . . . . ?
C6 Rh2 Rh4 Rh3 3.4(5) . . . . ?
Rh5 Rh2 Rh4 Rh3 -39.90(6) . . . . ?
Sn1 Rh2 Rh4 Rh3 -72.17(6) . . . . ?
Rh7 Rh2 Rh4 Rh3 -106.03(8) . . . . ?
C7 Rh2 Rh4 Rh4 -155.9(10) . . . 2 ?
C10 Rh2 Rh4 Rh4 -130.7(10) . . . 2 ?
C8 Rh2 Rh4 Rh4 -48.7(7) . . . 2 ?
C6 Rh2 Rh4 Rh4 104.2(5) . . . 2 ?
Rh3 Rh2 Rh4 Rh4 100.80(11) . . . 2 ?
Rh5 Rh2 Rh4 Rh4 60.90(11) . . . 2 ?
Sn1 Rh2 Rh4 Rh4 28.63(8) . . . 2 ?
Rh7 Rh2 Rh4 Rh4 -5.23(12) . . . 2 ?
C9 Rh3 Rh4 C11 16.2(13) . . . . ?
C12 Rh3 Rh4 C11 -92.4(12) . . . . ?
C6 Rh3 Rh4 C11 117.1(11) . . . . ?
Rh2 Rh3 Rh4 C11 120.5(9) . . . . ?
Rh5 Rh3 Rh4 C11 160.3(9) . . . . ?
Sn1 Rh3 Rh4 C11 -166.6(9) . . . . ?
Rh7 Rh3 Rh4 C11 -134.5(9) 2 . . . ?
C9 Rh3 Rh4 C10 -70.9(12) . . . . ?
C11 Rh3 Rh4 C10 -87.0(10) . . . . ?
C12 Rh3 Rh4 C10 -179.4(10) . . . . ?
C6 Rh3 Rh4 C10 30.0(9) . . . . ?
Rh2 Rh3 Rh4 C10 33.5(7) . . . . ?
Rh5 Rh3 Rh4 C10 73.3(7) . . . . ?
Sn1 Rh3 Rh4 C10 106.4(7) . . . . ?
Rh7 Rh3 Rh4 C10 138.5(7) 2 . . . ?
C9 Rh3 Rh4 Cl8 96.8(10) . . . 2 ?
C11 Rh3 Rh4 Cl8 80.6(9) . . . 2 ?
C12 Rh3 Rh4 Cl8 -11.8(7) . . . 2 ?
C6 Rh3 Rh4 Cl8 -162.3(5) . . . 2 ?
Rh2 Rh3 Rh4 Cl8 -158.85(16) . . . 2 ?
Rh5 Rh3 Rh4 Cl8 -119.08(15) . . . 2 ?
Sn1 Rh3 Rh4 Cl8 -85.95(15) . . . 2 ?
Rh7 Rh3 Rh4 Cl8 -53.85(16) 2 . . 2 ?
C9 Rh3 Rh4 Cl8 -165.4(11) . . . . ?
C11 Rh3 Rh4 Cl8 178.4(10) . . . . ?
C12 Rh3 Rh4 Cl8 86.0(8) . . . . ?
C6 Rh3 Rh4 Cl8 -64.6(6) . . . . ?
Rh2 Rh3 Rh4 Cl8 -61.1(4) . . . . ?
Rh5 Rh3 Rh4 Cl8 -21.3(4) . . . . ?
Sn1 Rh3 Rh4 Cl8 11.8(4) . . . . ?
Rh7 Rh3 Rh4 Cl8 43.9(4) 2 . . . ?
C9 Rh3 Rh4 Sn1 -177.2(10) . . . . ?
C11 Rh3 Rh4 Sn1 166.6(9) . . . . ?
C12 Rh3 Rh4 Sn1 74.2(7) . . . . ?
C6 Rh3 Rh4 Sn1 -76.4(5) . . . . ?
Rh2 Rh3 Rh4 Sn1 -72.90(6) . . . . ?
Rh5 Rh3 Rh4 Sn1 -33.13(5) . . . . ?
Rh7 Rh3 Rh4 Sn1 32.10(5) 2 . . . ?
C9 Rh3 Rh4 Rh2 -104.3(10) . . . . ?
C11 Rh3 Rh4 Rh2 -120.5(9) . . . . ?
C12 Rh3 Rh4 Rh2 147.1(7) . . . . ?
C6 Rh3 Rh4 Rh2 -3.5(5) . . . . ?
Rh5 Rh3 Rh4 Rh2 39.77(6) . . . . ?
Sn1 Rh3 Rh4 Rh2 72.90(6) . . . . ?
Rh7 Rh3 Rh4 Rh2 105.00(8) 2 . . . ?
C9 Rh3 Rh4 Rh4 150.7(10) . . . 2 ?
C11 Rh3 Rh4 Rh4 134.5(9) . . . 2 ?
C12 Rh3 Rh4 Rh4 42.1(7) . . . 2 ?
C6 Rh3 Rh4 Rh4 -108.5(5) . . . 2 ?
Rh2 Rh3 Rh4 Rh4 -105.00(10) . . . 2 ?
Rh5 Rh3 Rh4 Rh4 -65.23(10) . . . 2 ?
Sn1 Rh3 Rh4 Rh4 -32.09(7) . . . 2 ?
Rh7 Rh3 Rh4 Rh4 0.00(11) 2 . . 2 ?
Rh7 Sn1 Rh5 C6 -108.3(6) . . . . ?
Rh7 Sn1 Rh5 C6 104.4(6) 2 . . . ?
Rh4 Sn1 Rh5 C6 44.7(19) 2 . . . ?
Rh4 Sn1 Rh5 C6 -2.5(6) . . . . ?
Rh5 Sn1 Rh5 C6 179.3(6) 2 . . . ?
Rh3 Sn1 Rh5 C6 32.9(6) . . . . ?
Rh3 Sn1 Rh5 C6 -146.5(6) 2 . . . ?
Rh2 Sn1 Rh5 C6 143.3(6) 2 . . . ?
Rh2 Sn1 Rh5 C6 -36.7(6) . . . . ?
Rh7 Sn1 Rh5 C3 151.0(8) . . . . ?
Rh7 Sn1 Rh5 C3 3.6(8) 2 . . . ?
Rh4 Sn1 Rh5 C3 -56.0(19) 2 . . . ?
Rh4 Sn1 Rh5 C3 -103.2(8) . . . . ?
Rh5 Sn1 Rh5 C3 78.5(8) 2 . . . ?
Rh3 Sn1 Rh5 C3 -67.9(8) . . . . ?
Rh3 Sn1 Rh5 C3 112.8(8) 2 . . . ?
Rh2 Sn1 Rh5 C3 42.6(8) 2 . . . ?
Rh2 Sn1 Rh5 C3 -137.4(8) . . . . ?
Rh7 Sn1 Rh5 C4 -6.9(7) . . . . ?
Rh7 Sn1 Rh5 C4 -154.2(7) 2 . . . ?
Rh4 Sn1 Rh5 C4 146.1(18) 2 . . . ?
Rh4 Sn1 Rh5 C4 98.9(7) . . . . ?
Rh5 Sn1 Rh5 C4 -79.3(7) 2 . . . ?
Rh3 Sn1 Rh5 C4 134.3(7) . . . . ?
Rh3 Sn1 Rh5 C4 -45.1(7) 2 . . . ?
Rh2 Sn1 Rh5 C4 -115.3(7) 2 . . . ?
Rh2 Sn1 Rh5 C4 64.7(7) . . . . ?
Rh7 Sn1 Rh5 Rh6 39.29(7) . . . . ?
Rh7 Sn1 Rh5 Rh6 -108.02(7) 2 . . . ?
Rh4 Sn1 Rh5 Rh6 -167.7(17) 2 . . . ?
Rh4 Sn1 Rh5 Rh6 145.09(8) . . . . ?
Rh5 Sn1 Rh5 Rh6 -33.14(4) 2 . . . ?
Rh3 Sn1 Rh5 Rh6 -179.53(9) . . . . ?
Rh3 Sn1 Rh5 Rh6 1.09(9) 2 . . . ?
Rh2 Sn1 Rh5 Rh6 -69.11(9) 2 . . . ?
Rh2 Sn1 Rh5 Rh6 110.91(8) . . . . ?
Rh7 Sn1 Rh5 Rh6 105.45(7) . . . 2 ?
Rh7 Sn1 Rh5 Rh6 -41.86(6) 2 . . 2 ?
Rh4 Sn1 Rh5 Rh6 -101.5(17) 2 . . 2 ?
Rh4 Sn1 Rh5 Rh6 -148.75(8) . . . 2 ?
Rh5 Sn1 Rh5 Rh6 33.02(4) 2 . . 2 ?
Rh3 Sn1 Rh5 Rh6 -113.37(8) . . . 2 ?
Rh3 Sn1 Rh5 Rh6 67.25(9) 2 . . 2 ?
Rh2 Sn1 Rh5 Rh6 -2.95(9) 2 . . 2 ?
Rh2 Sn1 Rh5 Rh6 177.07(9) . . . 2 ?
Rh7 Sn1 Rh5 Rh2 -71.61(6) . . . . ?
Rh7 Sn1 Rh5 Rh2 141.07(7) 2 . . . ?
Rh4 Sn1 Rh5 Rh2 81.4(17) 2 . . . ?
Rh4 Sn1 Rh5 Rh2 34.19(6) . . . . ?
Rh5 Sn1 Rh5 Rh2 -144.04(9) 2 . . . ?
Rh3 Sn1 Rh5 Rh2 69.57(5) . . . . ?
Rh3 Sn1 Rh5 Rh2 -109.82(6) 2 . . . ?
Rh2 Sn1 Rh5 Rh2 179.98(4) 2 . . . ?
Rh7 Sn1 Rh5 Rh3 -141.18(6) . . . . ?
Rh7 Sn1 Rh5 Rh3 71.51(6) 2 . . . ?
Rh4 Sn1 Rh5 Rh3 11.8(17) 2 . . . ?
Rh4 Sn1 Rh5 Rh3 -35.38(6) . . . . ?
Rh5 Sn1 Rh5 Rh3 146.39(9) 2 . . . ?
Rh3 Sn1 Rh5 Rh3 -179.38(4) 2 . . . ?
Rh2 Sn1 Rh5 Rh3 110.42(5) 2 . . . ?
Rh2 Sn1 Rh5 Rh3 -69.57(5) . . . . ?
Rh7 Sn1 Rh5 Rh7 147.31(5) . . . 2 ?
Rh4 Sn1 Rh5 Rh7 -59.7(17) 2 . . 2 ?
Rh4 Sn1 Rh5 Rh7 -106.89(6) . . . 2 ?
Rh5 Sn1 Rh5 Rh7 74.88(7) 2 . . 2 ?
Rh3 Sn1 Rh5 Rh7 -71.51(6) . . . 2 ?
Rh3 Sn1 Rh5 Rh7 109.11(7) 2 . . 2 ?
Rh2 Sn1 Rh5 Rh7 38.91(7) 2 . . 2 ?
Rh2 Sn1 Rh5 Rh7 -141.07(7) . . . 2 ?
Rh7 Sn1 Rh5 Rh7 -147.31(5) 2 . . . ?
Rh4 Sn1 Rh5 Rh7 153.0(17) 2 . . . ?
Rh4 Sn1 Rh5 Rh7 105.80(6) . . . . ?
Rh5 Sn1 Rh5 Rh7 -72.43(7) 2 . . . ?
Rh3 Sn1 Rh5 Rh7 141.18(6) . . . . ?
Rh3 Sn1 Rh5 Rh7 -38.20(6) 2 . . . ?
Rh2 Sn1 Rh5 Rh7 -108.40(7) 2 . . . ?
Rh2 Sn1 Rh5 Rh7 71.61(6) . . . . ?
C7 Rh2 Rh5 C6 -46.5(9) . . . . ?
C10 Rh2 Rh5 C6 91.8(15) . . . . ?
C8 Rh2 Rh5 C6 -141.4(10) . . . . ?
Rh4 Rh2 Rh5 C6 108.4(6) . . . . ?
Rh3 Rh2 Rh5 C6 68.5(6) . . . . ?
Sn1 Rh2 Rh5 C6 139.8(6) . . . . ?
Rh7 Rh2 Rh5 C6 -158.2(6) . . . . ?
C7 Rh2 Rh5 C3 -77.2(12) . . . . ?
C10 Rh2 Rh5 C3 61.1(16) . . . . ?
C8 Rh2 Rh5 C3 -172.1(12) . . . . ?
C6 Rh2 Rh5 C3 -30.7(11) . . . . ?
Rh4 Rh2 Rh5 C3 77.7(9) . . . . ?
Rh3 Rh2 Rh5 C3 37.8(9) . . . . ?
Sn1 Rh2 Rh5 C3 109.1(9) . . . . ?
Rh7 Rh2 Rh5 C3 171.1(9) . . . . ?
C7 Rh2 Rh5 C4 42.3(9) . . . . ?
C10 Rh2 Rh5 C4 -179.4(15) . . . . ?
C8 Rh2 Rh5 C4 -52.6(9) . . . . ?
C6 Rh2 Rh5 C4 88.8(9) . . . . ?
Rh4 Rh2 Rh5 C4 -162.8(6) . . . . ?
Rh3 Rh2 Rh5 C4 157.4(6) . . . . ?
Sn1 Rh2 Rh5 C4 -131.4(6) . . . . ?
Rh7 Rh2 Rh5 C4 -69.3(6) . . . . ?
C7 Rh2 Rh5 Rh6 86.4(7) . . . . ?
C10 Rh2 Rh5 Rh6 -135.3(14) . . . . ?
C8 Rh2 Rh5 Rh6 -8.5(7) . . . . ?
C6 Rh2 Rh5 Rh6 132.9(6) . . . . ?
Rh4 Rh2 Rh5 Rh6 -118.71(8) . . . . ?
Rh3 Rh2 Rh5 Rh6 -158.56(9) . . . . ?
Sn1 Rh2 Rh5 Rh6 -87.31(7) . . . . ?
Rh7 Rh2 Rh5 Rh6 -25.27(7) . . . . ?
C7 Rh2 Rh5 Rh6 165.5(7) . . . 2 ?
C10 Rh2 Rh5 Rh6 -56.2(14) . . . 2 ?
C8 Rh2 Rh5 Rh6 70.6(8) . . . 2 ?
C6 Rh2 Rh5 Rh6 -148.0(7) . . . 2 ?
Rh4 Rh2 Rh5 Rh6 -39.6(3) . . . 2 ?
Rh3 Rh2 Rh5 Rh6 -79.4(3) . . . 2 ?
Sn1 Rh2 Rh5 Rh6 -8.2(2) . . . 2 ?
Rh7 Rh2 Rh5 Rh6 53.9(2) . . . 2 ?
C7 Rh2 Rh5 Sn1 173.7(7) . . . . ?
C10 Rh2 Rh5 Sn1 -48.0(14) . . . . ?
C8 Rh2 Rh5 Sn1 78.8(7) . . . . ?
C6 Rh2 Rh5 Sn1 -139.8(6) . . . . ?
Rh4 Rh2 Rh5 Sn1 -31.40(5) . . . . ?
Rh3 Rh2 Rh5 Sn1 -71.25(6) . . . . ?
Rh7 Rh2 Rh5 Sn1 62.04(5) . . . . ?
C7 Rh2 Rh5 Rh3 -115.0(7) . . . . ?
C10 Rh2 Rh5 Rh3 23.2(14) . . . . ?
C8 Rh2 Rh5 Rh3 150.1(8) . . . . ?
C6 Rh2 Rh5 Rh3 -68.5(6) . . . . ?
Rh4 Rh2 Rh5 Rh3 39.85(6) . . . . ?
Sn1 Rh2 Rh5 Rh3 71.25(6) . . . . ?
Rh7 Rh2 Rh5 Rh3 133.29(8) . . . . ?
C7 Rh2 Rh5 Rh7 -154.4(7) . . . 2 ?
C10 Rh2 Rh5 Rh7 -16.1(14) . . . 2 ?
C8 Rh2 Rh5 Rh7 110.7(7) . . . 2 ?
C6 Rh2 Rh5 Rh7 -107.9(6) . . . 2 ?
Rh4 Rh2 Rh5 Rh7 0.48(8) . . . 2 ?
Rh3 Rh2 Rh5 Rh7 -39.38(7) . . . 2 ?
Sn1 Rh2 Rh5 Rh7 31.87(5) . . . 2 ?
Rh7 Rh2 Rh5 Rh7 93.92(6) . . . 2 ?
C7 Rh2 Rh5 Rh7 111.7(7) . . . . ?
C10 Rh2 Rh5 Rh7 -110.1(14) . . . . ?
C8 Rh2 Rh5 Rh7 16.8(7) . . . . ?
C6 Rh2 Rh5 Rh7 158.2(6) . . . . ?
Rh4 Rh2 Rh5 Rh7 -93.44(7) . . . . ?
Rh3 Rh2 Rh5 Rh7 -133.29(8) . . . . ?
Sn1 Rh2 Rh5 Rh7 -62.04(5) . . . . ?
C9 Rh3 Rh5 C6 44.8(9) . . . . ?
C11 Rh3 Rh5 C6 -86.7(13) . . . . ?
C12 Rh3 Rh5 C6 141.9(10) . . . . ?
Rh4 Rh3 Rh5 C6 -111.1(6) . . . . ?
Rh2 Rh3 Rh5 C6 -71.6(6) . . . . ?
Sn1 Rh3 Rh5 C6 -143.3(6) . . . . ?
Rh7 Rh3 Rh5 C6 153.6(6) 2 . . . ?
C9 Rh3 Rh5 C3 -42.2(9) . . . . ?
C11 Rh3 Rh5 C3 -173.7(12) . . . . ?
C12 Rh3 Rh5 C3 54.9(9) . . . . ?
C6 Rh3 Rh5 C3 -87.0(8) . . . . ?
Rh4 Rh3 Rh5 C3 161.9(6) . . . . ?
Rh2 Rh3 Rh5 C3 -158.6(6) . . . . ?
Sn1 Rh3 Rh5 C3 129.7(6) . . . . ?
Rh7 Rh3 Rh5 C3 66.6(6) 2 . . . ?
C9 Rh3 Rh5 C4 78.8(12) . . . . ?
C11 Rh3 Rh5 C4 -52.8(15) . . . . ?
C12 Rh3 Rh5 C4 175.8(13) . . . . ?
C6 Rh3 Rh5 C4 33.9(12) . . . . ?
Rh4 Rh3 Rh5 C4 -77.2(10) . . . . ?
Rh2 Rh3 Rh5 C4 -37.7(10) . . . . ?
Sn1 Rh3 Rh5 C4 -109.3(10) . . . . ?
Rh7 Rh3 Rh5 C4 -172.5(10) 2 . . . ?
C9 Rh3 Rh5 Rh6 -170.6(7) . . . . ?
C11 Rh3 Rh5 Rh6 57.9(12) . . . . ?
C12 Rh3 Rh5 Rh6 -73.5(8) . . . . ?
C6 Rh3 Rh5 Rh6 144.6(7) . . . . ?
Rh4 Rh3 Rh5 Rh6 33.5(3) . . . . ?
Rh2 Rh3 Rh5 Rh6 73.0(3) . . . . ?
Sn1 Rh3 Rh5 Rh6 1.3(2) . . . . ?
Rh7 Rh3 Rh5 Rh6 -61.8(2) 2 . . . ?
C9 Rh3 Rh5 Rh6 -86.1(7) . . . 2 ?
C11 Rh3 Rh5 Rh6 142.4(11) . . . 2 ?
C12 Rh3 Rh5 Rh6 10.9(8) . . . 2 ?
C6 Rh3 Rh5 Rh6 -130.9(6) . . . 2 ?
Rh4 Rh3 Rh5 Rh6 117.98(8) . . . 2 ?
Rh2 Rh3 Rh5 Rh6 157.45(9) . . . 2 ?
Sn1 Rh3 Rh5 Rh6 85.81(7) . . . 2 ?
Rh7 Rh3 Rh5 Rh6 22.68(7) 2 . . 2 ?
C9 Rh3 Rh5 Sn1 -171.9(7) . . . . ?
C11 Rh3 Rh5 Sn1 56.6(11) . . . . ?
C12 Rh3 Rh5 Sn1 -74.9(8) . . . . ?
C6 Rh3 Rh5 Sn1 143.3(6) . . . . ?
Rh4 Rh3 Rh5 Sn1 32.17(5) . . . . ?
Rh2 Rh3 Rh5 Sn1 71.64(6) . . . . ?
Rh7 Rh3 Rh5 Sn1 -63.12(5) 2 . . . ?
C9 Rh3 Rh5 Rh2 116.5(7) . . . . ?
C11 Rh3 Rh5 Rh2 -15.1(11) . . . . ?
C12 Rh3 Rh5 Rh2 -146.5(8) . . . . ?
C6 Rh3 Rh5 Rh2 71.6(6) . . . . ?
Rh4 Rh3 Rh5 Rh2 -39.47(6) . . . . ?
Sn1 Rh3 Rh5 Rh2 -71.64(6) . . . . ?
Rh7 Rh3 Rh5 Rh2 -134.76(8) 2 . . . ?
C9 Rh3 Rh5 Rh7 -108.8(7) . . . 2 ?
C11 Rh3 Rh5 Rh7 119.7(11) . . . 2 ?
C12 Rh3 Rh5 Rh7 -11.7(8) . . . 2 ?
C6 Rh3 Rh5 Rh7 -153.6(6) . . . 2 ?
Rh4 Rh3 Rh5 Rh7 95.30(7) . . . 2 ?
Rh2 Rh3 Rh5 Rh7 134.76(8) . . . 2 ?
Sn1 Rh3 Rh5 Rh7 63.12(5) . . . 2 ?
C9 Rh3 Rh5 Rh7 156.8(7) . . . . ?
C11 Rh3 Rh5 Rh7 25.3(11) . . . . ?
C12 Rh3 Rh5 Rh7 -106.1(8) . . . . ?
C6 Rh3 Rh5 Rh7 112.0(6) . . . . ?
Rh4 Rh3 Rh5 Rh7 0.90(8) . . . . ?
Rh2 Rh3 Rh5 Rh7 40.36(7) . . . . ?
Sn1 Rh3 Rh5 Rh7 -31.28(5) . . . . ?
Rh7 Rh3 Rh5 Rh7 -94.40(6) 2 . . . ?
C6 Rh5 Rh6 C1 -9.7(14) . . . . ?
C3 Rh5 Rh6 C1 90.5(13) . . . . ?
C4 Rh5 Rh6 C1 -13.6(14) . . . . ?
Rh6 Rh5 Rh6 C1 123.0(12) 2 . . . ?
Sn1 Rh5 Rh6 C1 -141.8(12) . . . . ?
Rh2 Rh5 Rh6 C1 -79.6(12) . . . . ?
Rh3 Rh5 Rh6 C1 -143.0(12) . . . . ?
Rh7 Rh5 Rh6 C1 163.5(12) 2 . . . ?
Rh7 Rh5 Rh6 C1 -105.2(12) . . . . ?
C6 Rh5 Rh6 C2 -104.1(9) . . . . ?
C3 Rh5 Rh6 C2 -3.8(6) . . . . ?
C4 Rh5 Rh6 C2 -107.9(9) . . . . ?
Rh6 Rh5 Rh6 C2 28.7(3) 2 . . . ?
Sn1 Rh5 Rh6 C2 123.9(3) . . . . ?
Rh2 Rh5 Rh6 C2 -173.9(3) . . . . ?
Rh3 Rh5 Rh6 C2 122.7(4) . . . . ?
Rh7 Rh5 Rh6 C2 69.2(3) 2 . . . ?
Rh7 Rh5 Rh6 C2 160.5(3) . . . . ?
C6 Rh5 Rh6 C3 150.9(10) . . . 2 ?
C3 Rh5 Rh6 C3 -108.8(5) . . . 2 ?
C4 Rh5 Rh6 C3 147.0(10) . . . 2 ?
Rh6 Rh5 Rh6 C3 -76.3(6) 2 . . 2 ?
Sn1 Rh5 Rh6 C3 18.9(6) . . . 2 ?
Rh2 Rh5 Rh6 C3 81.1(6) . . . 2 ?
Rh3 Rh5 Rh6 C3 17.7(7) . . . 2 ?
Rh7 Rh5 Rh6 C3 -35.8(6) 2 . . 2 ?
Rh7 Rh5 Rh6 C3 55.5(6) . . . 2 ?
C6 Rh5 Rh6 C4 3.9(12) . . . . ?
C3 Rh5 Rh6 C4 104.1(10) . . . . ?
Rh6 Rh5 Rh6 C4 136.6(9) 2 . . . ?
Sn1 Rh5 Rh6 C4 -128.2(9) . . . . ?
Rh2 Rh5 Rh6 C4 -66.0(9) . . . . ?
Rh3 Rh5 Rh6 C4 -129.4(9) . . . . ?
Rh7 Rh5 Rh6 C4 177.1(9) 2 . . . ?
Rh7 Rh5 Rh6 C4 -91.6(9) . . . . ?
C6 Rh5 Rh6 Rh5 165.8(8) . . . 2 ?
C3 Rh5 Rh6 Rh5 -94.0(6) . . . 2 ?
C4 Rh5 Rh6 Rh5 161.9(9) . . . 2 ?
Rh6 Rh5 Rh6 Rh5 -61.49(8) 2 . . 2 ?
Sn1 Rh5 Rh6 Rh5 33.70(4) . . . 2 ?
Rh2 Rh5 Rh6 Rh5 95.93(6) . . . 2 ?
Rh3 Rh5 Rh6 Rh5 32.5(2) . . . 2 ?
Rh7 Rh5 Rh6 Rh5 -21.00(6) 2 . . 2 ?
Rh7 Rh5 Rh6 Rh5 70.33(6) . . . 2 ?
C6 Rh5 Rh6 Rh7 95.5(8) . . . . ?
C3 Rh5 Rh6 Rh7 -164.3(6) . . . . ?
C4 Rh5 Rh6 Rh7 91.6(9) . . . . ?
Rh6 Rh5 Rh6 Rh7 -131.82(8) 2 . . . ?
Sn1 Rh5 Rh6 Rh7 -36.63(6) . . . . ?
Rh2 Rh5 Rh6 Rh7 25.60(7) . . . . ?
Rh3 Rh5 Rh6 Rh7 -37.8(3) . . . . ?
Rh7 Rh5 Rh6 Rh7 -91.33(7) 2 . . . ?
C6 Rh5 Rh6 Rh6 -132.7(8) . . . 2 ?
C3 Rh5 Rh6 Rh6 -32.5(6) . . . 2 ?
C4 Rh5 Rh6 Rh6 -136.6(9) . . . 2 ?
Sn1 Rh5 Rh6 Rh6 95.19(7) . . . 2 ?
Rh2 Rh5 Rh6 Rh6 157.42(8) . . . 2 ?
Rh3 Rh5 Rh6 Rh6 94.0(2) . . . 2 ?
Rh7 Rh5 Rh6 Rh6 40.49(7) 2 . . 2 ?
Rh7 Rh5 Rh6 Rh6 131.82(8) . . . 2 ?
Rh7 Sn1 Rh7 C5 -13(4) 2 . . . ?
Rh4 Sn1 Rh7 C5 130(4) 2 . . . ?
Rh4 Sn1 Rh7 C5 -157(4) . . . . ?
Rh5 Sn1 Rh7 C5 -51(4) . . . . ?
Rh5 Sn1 Rh7 C5 26(4) 2 . . . ?
Rh3 Sn1 Rh7 C5 -89(4) . . . . ?
Rh3 Sn1 Rh7 C5 93(4) 2 . . . ?
Rh2 Sn1 Rh7 C5 63(4) 2 . . . ?
Rh2 Sn1 Rh7 C5 -117(4) . . . . ?
Rh7 Sn1 Rh7 C12 -139.5(8) 2 . . 2 ?
Rh4 Sn1 Rh7 C12 3.6(8) 2 . . 2 ?
Rh4 Sn1 Rh7 C12 77.1(8) . . . 2 ?
Rh5 Sn1 Rh7 C12 -177.5(8) . . . 2 ?
Rh5 Sn1 Rh7 C12 -100.8(8) 2 . . 2 ?
Rh3 Sn1 Rh7 C12 144.6(8) . . . 2 ?
Rh3 Sn1 Rh7 C12 -33.8(8) 2 . . 2 ?
Rh2 Sn1 Rh7 C12 -63.5(8) 2 . . 2 ?
Rh2 Sn1 Rh7 C12 116.4(8) . . . 2 ?
Rh7 Sn1 Rh7 C8 132.9(8) 2 . . . ?
Rh4 Sn1 Rh7 C8 -84.0(8) 2 . . . ?
Rh4 Sn1 Rh7 C8 -10.5(8) . . . . ?
Rh5 Sn1 Rh7 C8 94.9(8) . . . . ?
Rh5 Sn1 Rh7 C8 171.6(8) 2 . . . ?
Rh3 Sn1 Rh7 C8 57.0(8) . . . . ?
Rh3 Sn1 Rh7 C8 -121.4(8) 2 . . . ?
Rh2 Sn1 Rh7 C8 -151.2(8) 2 . . . ?
Rh2 Sn1 Rh7 C8 28.8(8) . . . . ?
Rh7 Sn1 Rh7 Rh6 0.97(5) 2 . . . ?
Rh4 Sn1 Rh7 Rh6 144.02(7) 2 . . . ?
Rh4 Sn1 Rh7 Rh6 -142.52(7) . . . . ?
Rh5 Sn1 Rh7 Rh6 -37.12(6) . . . . ?
Rh5 Sn1 Rh7 Rh6 39.63(6) 2 . . . ?
Rh3 Sn1 Rh7 Rh6 -74.94(9) . . . . ?
Rh3 Sn1 Rh7 Rh6 106.66(8) 2 . . . ?
Rh2 Sn1 Rh7 Rh6 76.88(9) 2 . . . ?
Rh2 Sn1 Rh7 Rh6 -103.17(8) . . . . ?
Rh7 Sn1 Rh7 Rh3 -105.69(6) 2 . . 2 ?
Rh4 Sn1 Rh7 Rh3 37.36(7) 2 . . 2 ?
Rh4 Sn1 Rh7 Rh3 110.82(7) . . . 2 ?
Rh5 Sn1 Rh7 Rh3 -143.78(7) . . . 2 ?
Rh5 Sn1 Rh7 Rh3 -67.03(6) 2 . . 2 ?
Rh3 Sn1 Rh7 Rh3 178.40(10) . . . 2 ?
Rh2 Sn1 Rh7 Rh3 -29.79(8) 2 . . 2 ?
Rh2 Sn1 Rh7 Rh3 150.17(6) . . . 2 ?
Rh7 Sn1 Rh7 Rh2 104.14(6) 2 . . . ?
Rh4 Sn1 Rh7 Rh2 -112.81(8) 2 . . . ?
Rh4 Sn1 Rh7 Rh2 -39.35(6) . . . . ?
Rh5 Sn1 Rh7 Rh2 66.05(6) . . . . ?
Rh5 Sn1 Rh7 Rh2 142.80(7) 2 . . . ?
Rh3 Sn1 Rh7 Rh2 28.23(8) . . . . ?
Rh3 Sn1 Rh7 Rh2 -150.17(6) 2 . . . ?
Rh2 Sn1 Rh7 Rh2 -179.96(10) 2 . . . ?
Rh7 Sn1 Rh7 Rh5 -38.66(4) 2 . . 2 ?
Rh4 Sn1 Rh7 Rh5 104.39(5) 2 . . 2 ?
Rh4 Sn1 Rh7 Rh5 177.85(6) . . . 2 ?
Rh5 Sn1 Rh7 Rh5 -76.75(7) . . . 2 ?
Rh3 Sn1 Rh7 Rh5 -114.57(8) . . . 2 ?
Rh3 Sn1 Rh7 Rh5 67.03(6) 2 . . 2 ?
Rh2 Sn1 Rh7 Rh5 37.24(7) 2 . . 2 ?
Rh2 Sn1 Rh7 Rh5 -142.80(7) . . . 2 ?
Rh7 Sn1 Rh7 Rh5 38.09(4) 2 . . . ?
Rh4 Sn1 Rh7 Rh5 -178.86(6) 2 . . . ?
Rh4 Sn1 Rh7 Rh5 -105.40(5) . . . . ?
Rh5 Sn1 Rh7 Rh5 76.75(7) 2 . . . ?
Rh3 Sn1 Rh7 Rh5 -37.82(7) . . . . ?
Rh3 Sn1 Rh7 Rh5 143.78(7) 2 . . . ?
Rh2 Sn1 Rh7 Rh5 113.99(8) 2 . . . ?
Rh2 Sn1 Rh7 Rh5 -66.05(6) . . . . ?
C1 Rh6 Rh7 C5 -4.6(13) . . . . ?
C2 Rh6 Rh7 C5 172.0(11) . . . . ?
C3 Rh6 Rh7 C5 85.0(12) 2 . . . ?
C4 Rh6 Rh7 C5 -95.0(12) . . . . ?
Rh5 Rh6 Rh7 C5 -144.3(10) . . . . ?
Rh5 Rh6 Rh7 C5 135.1(10) 2 . . . ?
Rh6 Rh6 Rh7 C5 174.3(10) 2 . . . ?
C1 Rh6 Rh7 C12 -76.5(13) . . . 2 ?
C2 Rh6 Rh7 C12 100.1(10) . . . 2 ?
C3 Rh6 Rh7 C12 13.2(12) 2 . . 2 ?
C4 Rh6 Rh7 C12 -166.8(11) . . . 2 ?
Rh5 Rh6 Rh7 C12 143.9(9) . . . 2 ?
Rh5 Rh6 Rh7 C12 63.2(9) 2 . . 2 ?
Rh6 Rh6 Rh7 C12 102.4(9) 2 . . 2 ?
C1 Rh6 Rh7 C8 74.3(12) . . . . ?
C2 Rh6 Rh7 C8 -109.1(8) . . . . ?
C3 Rh6 Rh7 C8 163.9(10) 2 . . . ?
C4 Rh6 Rh7 C8 -16.1(10) . . . . ?
Rh5 Rh6 Rh7 C8 -65.4(8) . . . . ?
Rh5 Rh6 Rh7 C8 -146.0(8) 2 . . . ?
Rh6 Rh6 Rh7 C8 -106.8(8) 2 . . . ?
C1 Rh6 Rh7 Sn1 178.6(9) . . . . ?
C2 Rh6 Rh7 Sn1 -4.7(2) . . . . ?
C3 Rh6 Rh7 Sn1 -91.7(6) 2 . . . ?
C4 Rh6 Rh7 Sn1 88.3(6) . . . . ?
Rh5 Rh6 Rh7 Sn1 39.01(6) . . . . ?
Rh5 Rh6 Rh7 Sn1 -41.64(6) 2 . . . ?
Rh6 Rh6 Rh7 Sn1 -2.43(12) 2 . . . ?
C1 Rh6 Rh7 Rh3 -118.4(9) . . . 2 ?
C2 Rh6 Rh7 Rh3 58.2(2) . . . 2 ?
C3 Rh6 Rh7 Rh3 -28.7(6) 2 . . 2 ?
C4 Rh6 Rh7 Rh3 151.3(6) . . . 2 ?
Rh5 Rh6 Rh7 Rh3 101.99(7) . . . 2 ?
Rh5 Rh6 Rh7 Rh3 21.34(6) 2 . . 2 ?
Rh6 Rh6 Rh7 Rh3 60.54(11) 2 . . 2 ?
C1 Rh6 Rh7 Rh2 116.0(9) . . . . ?
C2 Rh6 Rh7 Rh2 -67.4(2) . . . . ?
C3 Rh6 Rh7 Rh2 -154.3(6) 2 . . . ?
C4 Rh6 Rh7 Rh2 25.7(6) . . . . ?
Rh5 Rh6 Rh7 Rh2 -23.62(6) . . . . ?
Rh5 Rh6 Rh7 Rh2 -104.27(7) 2 . . . ?
Rh6 Rh6 Rh7 Rh2 -65.06(11) 2 . . . ?
C1 Rh6 Rh7 Rh5 -139.7(9) . . . 2 ?
C2 Rh6 Rh7 Rh5 36.9(2) . . . 2 ?
C3 Rh6 Rh7 Rh5 -50.0(6) 2 . . 2 ?
C4 Rh6 Rh7 Rh5 129.9(6) . . . 2 ?
Rh5 Rh6 Rh7 Rh5 80.65(6) . . . 2 ?
Rh6 Rh6 Rh7 Rh5 39.21(9) 2 . . 2 ?
C1 Rh6 Rh7 Rh5 139.6(9) . . . . ?
C2 Rh6 Rh7 Rh5 -43.7(2) . . . . ?
C3 Rh6 Rh7 Rh5 -130.7(6) 2 . . . ?
C4 Rh6 Rh7 Rh5 49.3(6) . . . . ?
Rh5 Rh6 Rh7 Rh5 -80.65(6) 2 . . . ?
Rh6 Rh6 Rh7 Rh5 -41.44(9) 2 . . . ?
C7 Rh2 Rh7 C5 -0.4(11) . . . . ?
C10 Rh2 Rh7 C5 -115.5(11) . . . . ?
C8 Rh2 Rh7 C5 -57.6(14) . . . . ?
C6 Rh2 Rh7 C5 83.5(8) . . . . ?
Rh4 Rh2 Rh7 C5 -158.7(7) . . . . ?
Rh3 Rh2 Rh7 C5 139.8(7) . . . . ?
Rh5 Rh2 Rh7 C5 98.0(7) . . . . ?
Sn1 Rh2 Rh7 C5 166.4(7) . . . . ?
C7 Rh2 Rh7 C12 113.6(10) . . . 2 ?
C10 Rh2 Rh7 C12 -1.5(10) . . . 2 ?
C8 Rh2 Rh7 C12 56.4(14) . . . 2 ?
C6 Rh2 Rh7 C12 -162.6(7) . . . 2 ?
Rh4 Rh2 Rh7 C12 -44.8(6) . . . 2 ?
Rh3 Rh2 Rh7 C12 -106.2(6) . . . 2 ?
Rh5 Rh2 Rh7 C12 -148.0(6) . . . 2 ?
Sn1 Rh2 Rh7 C12 -79.7(6) . . . 2 ?
C7 Rh2 Rh7 C8 57.2(15) . . . . ?
C10 Rh2 Rh7 C8 -57.9(15) . . . . ?
C6 Rh2 Rh7 C8 141.0(13) . . . . ?
Rh4 Rh2 Rh7 C8 -101.2(12) . . . . ?
Rh3 Rh2 Rh7 C8 -162.6(12) . . . . ?
Rh5 Rh2 Rh7 C8 155.6(12) . . . . ?
Sn1 Rh2 Rh7 C8 -136.1(12) . . . . ?
C7 Rh2 Rh7 Sn1 -166.8(8) . . . . ?
C10 Rh2 Rh7 Sn1 78.1(8) . . . . ?
C8 Rh2 Rh7 Sn1 136.1(12) . . . . ?
C6 Rh2 Rh7 Sn1 -82.9(4) . . . . ?
Rh4 Rh2 Rh7 Sn1 34.90(6) . . . . ?
Rh3 Rh2 Rh7 Sn1 -26.57(8) . . . . ?
Rh5 Rh2 Rh7 Sn1 -68.33(6) . . . . ?
C7 Rh2 Rh7 Rh6 -75.4(8) . . . . ?
C10 Rh2 Rh7 Rh6 169.4(8) . . . . ?
C8 Rh2 Rh7 Rh6 -132.6(12) . . . . ?
C6 Rh2 Rh7 Rh6 8.4(4) . . . . ?
Rh4 Rh2 Rh7 Rh6 126.22(8) . . . . ?
Rh3 Rh2 Rh7 Rh6 64.75(10) . . . . ?
Rh5 Rh2 Rh7 Rh6 22.99(6) . . . . ?
Sn1 Rh2 Rh7 Rh6 91.32(6) . . . . ?
C7 Rh2 Rh7 Rh3 163.9(8) . . . 2 ?
C10 Rh2 Rh7 Rh3 48.8(8) . . . 2 ?
C8 Rh2 Rh7 Rh3 106.8(12) . . . 2 ?
C6 Rh2 Rh7 Rh3 -112.2(4) . . . 2 ?
Rh4 Rh2 Rh7 Rh3 5.59(8) . . . 2 ?
Rh3 Rh2 Rh7 Rh3 -55.88(10) . . . 2 ?
Rh5 Rh2 Rh7 Rh3 -97.64(7) . . . 2 ?
Sn1 Rh2 Rh7 Rh3 -29.31(6) . . . 2 ?
C7 Rh2 Rh7 Rh5 -133.4(8) . . . 2 ?
C10 Rh2 Rh7 Rh5 111.5(8) . . . 2 ?
C8 Rh2 Rh7 Rh5 169.5(12) . . . 2 ?
C6 Rh2 Rh7 Rh5 -49.5(4) . . . 2 ?
Rh4 Rh2 Rh7 Rh5 68.31(8) . . . 2 ?
Rh3 Rh2 Rh7 Rh5 6.84(12) . . . 2 ?
Rh5 Rh2 Rh7 Rh5 -34.92(6) . . . 2 ?
Sn1 Rh2 Rh7 Rh5 33.41(6) . . . 2 ?
C7 Rh2 Rh7 Rh5 -98.4(8) . . . . ?
C10 Rh2 Rh7 Rh5 146.4(8) . . . . ?
C8 Rh2 Rh7 Rh5 -155.6(12) . . . . ?
C6 Rh2 Rh7 Rh5 -14.6(4) . . . . ?
Rh4 Rh2 Rh7 Rh5 103.23(6) . . . . ?
Rh3 Rh2 Rh7 Rh5 41.76(9) . . . . ?
Sn1 Rh2 Rh7 Rh5 68.33(6) . . . . ?
C6 Rh5 Rh7 C5 -94.6(11) . . . . ?
C3 Rh5 Rh7 C5 77.5(16) . . . . ?
C4 Rh5 Rh7 C5 -16.9(11) . . . . ?
Rh6 Rh5 Rh7 C5 36.6(9) . . . . ?
Rh6 Rh5 Rh7 C5 81.8(9) 2 . . . ?
Sn1 Rh5 Rh7 C5 169.2(9) . . . . ?
Rh2 Rh5 Rh7 C5 -115.7(9) . . . . ?
Rh3 Rh5 Rh7 C5 -156.3(9) . . . . ?
Rh7 Rh5 Rh7 C5 142.7(9) 2 . . . ?
C6 Rh5 Rh7 C12 101.3(17) . . . 2 ?
C3 Rh5 Rh7 C12 -87(2) . . . 2 ?
C4 Rh5 Rh7 C12 179.0(18) . . . 2 ?
Rh6 Rh5 Rh7 C12 -127.5(17) . . . 2 ?
Rh6 Rh5 Rh7 C12 -82.3(17) 2 . . 2 ?
Sn1 Rh5 Rh7 C12 5.0(17) . . . 2 ?
Rh2 Rh5 Rh7 C12 80.2(17) . . . 2 ?
Rh3 Rh5 Rh7 C12 39.6(17) . . . 2 ?
Rh7 Rh5 Rh7 C12 -21.4(17) 2 . . 2 ?
C6 Rh5 Rh7 C8 4.4(10) . . . . ?
C3 Rh5 Rh7 C8 176.4(16) . . . . ?
C4 Rh5 Rh7 C8 82.1(11) . . . . ?
Rh6 Rh5 Rh7 C8 135.6(8) . . . . ?
Rh6 Rh5 Rh7 C8 -179.2(8) 2 . . . ?
Sn1 Rh5 Rh7 C8 -91.9(8) . . . . ?
Rh2 Rh5 Rh7 C8 -16.7(8) . . . . ?
Rh3 Rh5 Rh7 C8 -57.4(8) . . . . ?
Rh7 Rh5 Rh7 C8 -118.4(8) 2 . . . ?
C6 Rh5 Rh7 Sn1 96.3(6) . . . . ?
C3 Rh5 Rh7 Sn1 -91.7(14) . . . . ?
C4 Rh5 Rh7 Sn1 174.0(6) . . . . ?
Rh6 Rh5 Rh7 Sn1 -132.51(7) . . . . ?
Rh6 Rh5 Rh7 Sn1 -87.32(7) 2 . . . ?
Rh2 Rh5 Rh7 Sn1 75.19(6) . . . . ?
Rh3 Rh5 Rh7 Sn1 34.54(6) . . . . ?
Rh7 Rh5 Rh7 Sn1 -26.46(5) 2 . . . ?
C6 Rh5 Rh7 Rh6 -131.2(6) . . . . ?
C3 Rh5 Rh7 Rh6 40.9(14) . . . . ?
C4 Rh5 Rh7 Rh6 -53.5(7) . . . . ?
Rh6 Rh5 Rh7 Rh6 45.18(8) 2 . . . ?
Sn1 Rh5 Rh7 Rh6 132.51(7) . . . . ?
Rh2 Rh5 Rh7 Rh6 -152.31(8) . . . . ?
Rh3 Rh5 Rh7 Rh6 167.05(9) . . . . ?
Rh7 Rh5 Rh7 Rh6 106.05(8) 2 . . . ?
C6 Rh5 Rh7 Rh3 130.0(6) . . . 2 ?
C3 Rh5 Rh7 Rh3 -57.9(14) . . . 2 ?
C4 Rh5 Rh7 Rh3 -152.3(6) . . . 2 ?
Rh6 Rh5 Rh7 Rh3 -98.79(8) . . . 2 ?
Rh6 Rh5 Rh7 Rh3 -53.61(9) 2 . . 2 ?
Sn1 Rh5 Rh7 Rh3 33.71(6) . . . 2 ?
Rh2 Rh5 Rh7 Rh3 108.90(7) . . . 2 ?
Rh3 Rh5 Rh7 Rh3 68.25(9) . . . 2 ?
Rh7 Rh5 Rh7 Rh3 7.25(8) 2 . . 2 ?
C6 Rh5 Rh7 Rh2 21.1(6) . . . . ?
C3 Rh5 Rh7 Rh2 -166.8(14) . . . . ?
C4 Rh5 Rh7 Rh2 98.8(6) . . . . ?
Rh6 Rh5 Rh7 Rh2 152.31(8) . . . . ?
Rh6 Rh5 Rh7 Rh2 -162.51(8) 2 . . . ?
Sn1 Rh5 Rh7 Rh2 -75.19(6) . . . . ?
Rh3 Rh5 Rh7 Rh2 -40.65(6) . . . . ?
Rh7 Rh5 Rh7 Rh2 -101.65(6) 2 . . . ?
C6 Rh5 Rh7 Rh5 164.3(6) . . . 2 ?
C3 Rh5 Rh7 Rh5 -23.6(14) . . . 2 ?
C4 Rh5 Rh7 Rh5 -118.0(6) . . . 2 ?
Rh6 Rh5 Rh7 Rh5 -64.48(5) . . . 2 ?
Rh6 Rh5 Rh7 Rh5 -19.30(6) 2 . . 2 ?
Sn1 Rh5 Rh7 Rh5 68.03(6) . . . 2 ?
Rh2 Rh5 Rh7 Rh5 143.21(7) . . . 2 ?
Rh3 Rh5 Rh7 Rh5 102.56(8) . . . 2 ?
Rh7 Rh5 Rh7 Rh5 41.57(7) 2 . . 2 ?
C11 Rh4 Cl8 Rh4 121(2) . . . 2 ?
C10 Rh4 Cl8 Rh4 -150.2(7) . . . 2 ?
Cl8 Rh4 Cl8 Rh4 46.2(2) 2 . . 2 ?
Sn1 Rh4 Cl8 Rh4 -44.75(10) . . . 2 ?
Rh2 Rh4 Cl8 Rh4 -107.18(10) . . . 2 ?
Rh3 Rh4 Cl8 Rh4 -55.2(4) . . . 2 ?
C2 Rh6 C1 O1 60(62) . . . . ?
C3 Rh6 C1 O1 164(62) 2 . . . ?
C4 Rh6 C1 O1 -43(62) . . . . ?
Rh5 Rh6 C1 O1 -33(63) . . . . ?
Rh5 Rh6 C1 O1 154(61) 2 . . . ?
Rh7 Rh6 C1 O1 -121(62) . . . . ?
Rh6 Rh6 C1 O1 60(63) 2 . . . ?
C1 Rh6 C2 O2 0.2(8) . . . . ?
C3 Rh6 C2 O2 -97.6(6) 2 . . . ?
C4 Rh6 C2 O2 97.3(7) . . . . ?
Rh5 Rh6 C2 O2 143.43(4) . . . . ?
Rh5 Rh6 C2 O2 -143.55(4) 2 . . . ?
Rh7 Rh6 C2 O2 -176.79(16) . . . . ?
Rh6 Rh6 C2 O2 180.0 2 . . . ?
C1 Rh6 C2 Rh6 -179.8(8) . . . 2 ?
C3 Rh6 C2 Rh6 82.4(6) 2 . . 2 ?
C4 Rh6 C2 Rh6 -82.7(7) . . . 2 ?
Rh5 Rh6 C2 Rh6 -36.57(4) . . . 2 ?
Rh5 Rh6 C2 Rh6 36.45(4) 2 . . 2 ?
Rh7 Rh6 C2 Rh6 3.21(16) . . . 2 ?
C6 Rh5 C3 O3 1(2) . . . . ?
C4 Rh5 C3 O3 -85(2) . . . . ?
Rh6 Rh5 C3 O3 -137(2) . . . . ?
Rh6 Rh5 C3 O3 -177(3) 2 . . . ?
Sn1 Rh5 C3 O3 114(2) . . . . ?
Rh2 Rh5 C3 O3 28(3) . . . . ?
Rh3 Rh5 C3 O3 60(2) . . . . ?
Rh7 Rh5 C3 O3 117(2) 2 . . . ?
Rh7 Rh5 C3 O3 -171.4(13) . . . . ?
C6 Rh5 C3 Rh6 178.3(7) . . . 2 ?
C4 Rh5 C3 Rh6 91.6(8) . . . 2 ?
Rh6 Rh5 C3 Rh6 40.3(6) . . . 2 ?
Sn1 Rh5 C3 Rh6 -69.1(8) . . . 2 ?
Rh2 Rh5 C3 Rh6 -155.3(4) . . . 2 ?
Rh3 Rh5 C3 Rh6 -123.2(5) . . . 2 ?
Rh7 Rh5 C3 Rh6 -66.0(4) 2 . . 2 ?
Rh7 Rh5 C3 Rh6 5.5(17) . . . 2 ?
C6 Rh5 C4 O4 -5(3) . . . . ?
C3 Rh5 C4 O4 81(3) . . . . ?
Rh6 Rh5 C4 O4 172(3) . . . . ?
Rh6 Rh5 C4 O4 132(3) 2 . . . ?
Sn1 Rh5 C4 O4 -118(3) . . . . ?
Rh2 Rh5 C4 O4 -66(3) . . . . ?
Rh3 Rh5 C4 O4 -34(4) . . . . ?
Rh7 Rh5 C4 O4 164.5(16) 2 . . . ?
Rh7 Rh5 C4 O4 -124(3) . . . . ?
C6 Rh5 C4 Rh6 -177.4(8) . . . . ?
C3 Rh5 C4 Rh6 -90.9(9) . . . . ?
Rh6 Rh5 C4 Rh6 -40.0(7) 2 . . . ?
Sn1 Rh5 C4 Rh6 69.7(8) . . . . ?
Rh2 Rh5 C4 Rh6 122.2(6) . . . . ?
Rh3 Rh5 C4 Rh6 154.2(4) . . . . ?
Rh7 Rh5 C4 Rh6 -8(2) 2 . . . ?
Rh7 Rh5 C4 Rh6 63.9(5) . . . . ?
C1 Rh6 C4 O4 -1(3) . . . . ?
C2 Rh6 C4 O4 -95(2) . . . . ?
C3 Rh6 C4 O4 115(3) 2 . . . ?
Rh5 Rh6 C4 O4 -173(3) . . . . ?
Rh5 Rh6 C4 O4 167(2) 2 . . . ?
Rh7 Rh6 C4 O4 115(2) . . . . ?
Rh6 Rh6 C4 O4 -138(2) 2 . . . ?
C1 Rh6 C4 Rh5 171.8(9) . . . . ?
C2 Rh6 C4 Rh5 78.0(9) . . . . ?
C3 Rh6 C4 Rh5 -72.2(16) 2 . . . ?
Rh5 Rh6 C4 Rh5 -19.7(9) 2 . . . ?
Rh7 Rh6 C4 Rh5 -72.2(6) . . . . ?
Rh6 Rh6 C4 Rh5 35.5(7) 2 . . . ?
C12 Rh7 C5 O5 -60(14) 2 . . . ?
C8 Rh7 C5 O5 28(14) . . . . ?
Sn1 Rh7 C5 O5 174(10) . . . . ?
Rh6 Rh7 C5 O5 159(14) . . . . ?
Rh3 Rh7 C5 O5 -100(14) 2 . . . ?
Rh2 Rh7 C5 O5 64(14) . . . . ?
Rh5 Rh7 C5 O5 -163(14) 2 . . . ?
Rh5 Rh7 C5 O5 128(14) . . . . ?
C3 Rh5 C6 O6 -59(3) . . . . ?
C4 Rh5 C6 O6 51(3) . . . . ?
Rh6 Rh5 C6 O6 48(3) . . . . ?
Rh6 Rh5 C6 O6 -57(3) 2 . . . ?
Sn1 Rh5 C6 O6 176(3) . . . . ?
Rh2 Rh5 C6 O6 139(3) . . . . ?
Rh3 Rh5 C6 O6 -150(3) . . . . ?
Rh7 Rh5 C6 O6 -125(3) 2 . . . ?
Rh7 Rh5 C6 O6 118(3) . . . . ?
C3 Rh5 C6 Rh3 91.4(6) . . . . ?
C4 Rh5 C6 Rh3 -159.4(8) . . . . ?
Rh6 Rh5 C6 Rh3 -162.4(3) . . . . ?
Rh6 Rh5 C6 Rh3 93.2(7) 2 . . . ?
Sn1 Rh5 C6 Rh3 -33.8(5) . . . . ?
Rh2 Rh5 C6 Rh3 -70.9(4) . . . . ?
Rh7 Rh5 C6 Rh3 24.5(5) 2 . . . ?
Rh7 Rh5 C6 Rh3 -91.8(4) . . . . ?
C3 Rh5 C6 Rh2 162.3(7) . . . . ?
C4 Rh5 C6 Rh2 -88.5(7) . . . . ?
Rh6 Rh5 C6 Rh2 -91.5(7) . . . . ?
Rh6 Rh5 C6 Rh2 164.1(3) 2 . . . ?
Sn1 Rh5 C6 Rh2 37.1(5) . . . . ?
Rh3 Rh5 C6 Rh2 70.9(4) . . . . ?
Rh7 Rh5 C6 Rh2 95.5(4) 2 . . . ?
Rh7 Rh5 C6 Rh2 -20.9(6) . . . . ?
C9 Rh3 C6 O6 24.8(17) . . . . ?
C11 Rh3 C6 O6 -63.2(19) . . . . ?
C12 Rh3 C6 O6 107.0(18) . . . . ?
Rh4 Rh3 C6 O6 -113.6(16) . . . . ?
Rh2 Rh3 C6 O6 -117.2(18) . . . . ?
Rh5 Rh3 C6 O6 162(2) . . . . ?
Sn1 Rh3 C6 O6 -167.6(16) . . . . ?
Rh7 Rh3 C6 O6 137.7(16) 2 . . . ?
C9 Rh3 C6 Rh5 -136.8(9) . . . . ?
C11 Rh3 C6 Rh5 135.2(9) . . . . ?
C12 Rh3 C6 Rh5 -54.6(11) . . . . ?
Rh4 Rh3 C6 Rh5 84.8(5) . . . . ?
Rh2 Rh3 C6 Rh5 81.2(5) . . . . ?
Sn1 Rh3 C6 Rh5 30.8(5) . . . . ?
Rh7 Rh3 C6 Rh5 -23.9(6) 2 . . . ?
C9 Rh3 C6 Rh2 142.0(9) . . . . ?
C11 Rh3 C6 Rh2 54.0(10) . . . . ?
C12 Rh3 C6 Rh2 -135.9(8) . . . . ?
Rh4 Rh3 C6 Rh2 3.6(5) . . . . ?
Rh5 Rh3 C6 Rh2 -81.2(5) . . . . ?
Sn1 Rh3 C6 Rh2 -50.5(3) . . . . ?
Rh7 Rh3 C6 Rh2 -105.1(3) 2 . . . ?
C7 Rh2 C6 O6 -21.0(17) . . . . ?
C10 Rh2 C6 O6 65.4(19) . . . . ?
C8 Rh2 C6 O6 -100.6(18) . . . . ?
Rh4 Rh2 C6 O6 116.5(15) . . . . ?
Rh3 Rh2 C6 O6 120.0(18) . . . . ?
Rh5 Rh2 C6 O6 -156(2) . . . . ?
Sn1 Rh2 C6 O6 170.2(16) . . . . ?
Rh7 Rh2 C6 O6 -136.2(15) . . . . ?
C7 Rh2 C6 Rh5 135.4(9) . . . . ?
C10 Rh2 C6 Rh5 -138.2(10) . . . . ?
C8 Rh2 C6 Rh5 55.8(11) . . . . ?
Rh4 Rh2 C6 Rh5 -87.2(5) . . . . ?
Rh3 Rh2 C6 Rh5 -83.6(5) . . . . ?
Sn1 Rh2 C6 Rh5 -33.4(5) . . . . ?
Rh7 Rh2 C6 Rh5 20.2(6) . . . . ?
C7 Rh2 C6 Rh3 -141.0(8) . . . . ?
C10 Rh2 C6 Rh3 -54.6(11) . . . . ?
C8 Rh2 C6 Rh3 139.4(8) . . . . ?
Rh4 Rh2 C6 Rh3 -3.6(5) . . . . ?
Rh5 Rh2 C6 Rh3 83.6(5) . . . . ?
Sn1 Rh2 C6 Rh3 50.2(3) . . . . ?
Rh7 Rh2 C6 Rh3 103.8(3) . . . . ?
C10 Rh2 C7 O7 36(27) . . . . ?
C8 Rh2 C7 O7 -59(27) . . . . ?
C6 Rh2 C7 O7 167(27) . . . . ?
Rh4 Rh2 C7 O7 54(27) . . . . ?
Rh3 Rh2 C7 O7 131(27) . . . . ?
Rh5 Rh2 C7 O7 -163(27) . . . . ?
Sn1 Rh2 C7 O7 -142(25) . . . . ?
Rh7 Rh2 C7 O7 -93(27) . . . . ?
C5 Rh7 C8 O8 -37(3) . . . . ?
C12 Rh7 C8 O8 57(3) 2 . . . ?
Sn1 Rh7 C8 O8 150(3) . . . . ?
Rh6 Rh7 C8 O8 -104(3) . . . . ?
Rh3 Rh7 C8 O8 89(3) 2 . . . ?
Rh2 Rh7 C8 O8 -173(4) . . . . ?
Rh5 Rh7 C8 O8 165.5(18) 2 . . . ?
Rh5 Rh7 C8 O8 -152(3) . . . . ?
C5 Rh7 C8 Rh2 135.1(12) . . . . ?
C12 Rh7 C8 Rh2 -130.7(13) 2 . . . ?
Sn1 Rh7 C8 Rh2 -37.7(9) . . . . ?
Rh6 Rh7 C8 Rh2 68.1(12) . . . . ?
Rh3 Rh7 C8 Rh2 -98.1(9) 2 . . . ?
Rh5 Rh7 C8 Rh2 -22(2) 2 . . . ?
Rh5 Rh7 C8 Rh2 20.2(10) . . . . ?
C7 Rh2 C8 O8 41(3) . . . . ?
C10 Rh2 C8 O8 -53(3) . . . . ?
C6 Rh2 C8 O8 116(3) . . . . ?
Rh4 Rh2 C8 O8 -99(3) . . . . ?
Rh3 Rh2 C8 O8 -154.8(19) . . . . ?
Rh5 Rh2 C8 O8 150(3) . . . . ?
Sn1 Rh2 C8 O8 -153(3) . . . . ?
Rh7 Rh2 C8 O8 173(4) . . . . ?
C7 Rh2 C8 Rh7 -131.4(12) . . . . ?
C10 Rh2 C8 Rh7 133.7(11) . . . . ?
C6 Rh2 C8 Rh7 -56.7(14) . . . . ?
Rh4 Rh2 C8 Rh7 88.6(10) . . . . ?
Rh3 Rh2 C8 Rh7 32(2) . . . . ?
Rh5 Rh2 C8 Rh7 -22.6(11) . . . . ?
Sn1 Rh2 C8 Rh7 34.2(9) . . . . ?
C11 Rh3 C9 O9 -21(17) . . . . ?
C12 Rh3 C9 O9 80(17) . . . . ?
C6 Rh3 C9 O9 -147(17) . . . . ?
Rh4 Rh3 C9 O9 -32(17) . . . . ?
Rh2 Rh3 C9 O9 -110(16) . . . . ?
Rh5 Rh3 C9 O9 -175(16) . . . . ?
Sn1 Rh3 C9 O9 157(15) . . . . ?
Rh7 Rh3 C9 O9 116(17) 2 . . . ?
C7 Rh2 C10 O10 -15(3) . . . . ?
C8 Rh2 C10 O10 76(3) . . . . ?
C6 Rh2 C10 O10 -94(3) . . . . ?
Rh4 Rh2 C10 O10 -178(3) . . . . ?
Rh3 Rh2 C10 O10 -136(3) . . . . ?
Rh5 Rh2 C10 O10 -156(2) . . . . ?
Sn1 Rh2 C10 O10 164(3) . . . . ?
Rh7 Rh2 C10 O10 111(3) . . . . ?
C7 Rh2 C10 Rh4 163.2(9) . . . . ?
C8 Rh2 C10 Rh4 -106.1(9) . . . . ?
C6 Rh2 C10 Rh4 84.1(11) . . . . ?
Rh3 Rh2 C10 Rh4 42.6(7) . . . . ?
Rh5 Rh2 C10 Rh4 22.6(18) . . . . ?
Sn1 Rh2 C10 Rh4 -17.4(8) . . . . ?
Rh7 Rh2 C10 Rh4 -70.9(9) . . . . ?
C11 Rh4 C10 O10 92(2) . . . . ?
Cl8 Rh4 C10 O10 1(5) 2 . . . ?
Cl8 Rh4 C10 O10 -71(2) . . . . ?
Sn1 Rh4 C10 O10 -162(2) . . . . ?
Rh2 Rh4 C10 O10 178(3) . . . . ?
Rh3 Rh4 C10 O10 135(2) . . . . ?
Rh4 Rh4 C10 O10 -105(2) 2 . . . ?
C11 Rh4 C10 Rh2 -86.0(10) . . . . ?
Cl8 Rh4 C10 Rh2 -177.7(16) 2 . . . ?
Cl8 Rh4 C10 Rh2 110.2(7) . . . . ?
Sn1 Rh4 C10 Rh2 19.1(9) . . . . ?
Rh3 Rh4 C10 Rh2 -43.0(7) . . . . ?
Rh4 Rh4 C10 Rh2 77.0(12) 2 . . . ?
C9 Rh3 C11 O11 16(3) . . . . ?
C12 Rh3 C11 O11 -78(3) . . . . ?
C6 Rh3 C11 O11 95(3) . . . . ?
Rh4 Rh3 C11 O11 -175(3) . . . . ?
Rh2 Rh3 C11 O11 137(3) . . . . ?
Rh5 Rh3 C11 O11 150(2) . . . . ?
Sn1 Rh3 C11 O11 -164(3) . . . . ?
Rh7 Rh3 C11 O11 -112(3) 2 . . . ?
C9 Rh3 C11 Rh4 -169.3(9) . . . . ?
C12 Rh3 C11 Rh4 97.0(9) . . . . ?
C6 Rh3 C11 Rh4 -90.3(10) . . . . ?
Rh2 Rh3 C11 Rh4 -48.0(6) . . . . ?
Rh5 Rh3 C11 Rh4 -34.9(15) . . . . ?
Sn1 Rh3 C11 Rh4 11.3(8) . . . . ?
Rh7 Rh3 C11 Rh4 63.1(10) 2 . . . ?
C10 Rh4 C11 O11 -90(2) . . . . ?
Cl8 Rh4 C11 O11 72.5(19) 2 . . . ?
Cl8 Rh4 C11 O11 -1(4) . . . . ?
Sn1 Rh4 C11 O11 163.8(17) . . . . ?
Rh2 Rh4 C11 O11 -135.1(19) . . . . ?
Rh3 Rh4 C11 O11 176(2) . . . . ?
Rh4 Rh4 C11 O11 106.7(18) 2 . . . ?
C10 Rh4 C11 Rh3 93.6(11) . . . . ?
Cl8 Rh4 C11 Rh3 -103.7(7) 2 . . . ?
Cl8 Rh4 C11 Rh3 -177.4(16) . . . . ?
Sn1 Rh4 C11 Rh3 -12.3(8) . . . . ?
Rh2 Rh4 C11 Rh3 48.8(7) . . . . ?
Rh4 Rh4 C11 Rh3 -69.4(11) 2 . . . ?
C9 Rh3 C12 O12 -57(3) . . . . ?
C11 Rh3 C12 O12 39(3) . . . . ?
C6 Rh3 C12 O12 -133(2) . . . . ?
Rh4 Rh3 C12 O12 84(3) . . . . ?
Rh2 Rh3 C12 O12 138.0(17) . . . . ?
Rh5 Rh3 C12 O12 -166(2) . . . . ?
Sn1 Rh3 C12 O12 138(3) . . . . ?
Rh7 Rh3 C12 O12 178(3) 2 . . . ?
C9 Rh3 C12 Rh7 125.4(13) . . . 2 ?
C11 Rh3 C12 Rh7 -138.3(11) . . . 2 ?
C6 Rh3 C12 Rh7 49.7(15) . . . 2 ?
Rh4 Rh3 C12 Rh7 -93.4(10) . . . 2 ?
Rh2 Rh3 C12 Rh7 -40(2) . . . 2 ?
Rh5 Rh3 C12 Rh7 16.0(11) . . . 2 ?
Sn1 Rh3 C12 Rh7 -39.9(9) . . . 2 ?
C104 N1 C100 C101 176.0(18) . . . . ?
C102 N1 C100 C101 53(2) . . . . ?
C106 N1 C100 C101 -64(2) . . . . ?
C104 N1 C102 C103 -58(2) . . . . ?
C100 N1 C102 C103 62(2) . . . . ?
C106 N1 C102 C103 -179.3(18) . . . . ?
C102 N1 C104 C105 -56(2) . . . . ?
C100 N1 C104 C105 180.0(17) . . . . ?
C106 N1 C104 C105 61(2) . . . . ?
C104 N1 C106 C107 58(2) . . . . ?
C102 N1 C106 C107 179.3(19) . . . . ?
C100 N1 C106 C107 -59(2) . . . . ?
C202 N2 C200 C201 48(2) . . . . ?
C206 N2 C200 C201 -74(2) . . . . ?
C204 N2 C200 C201 167.4(19) . . . . ?
C206 N2 C202 C203 -177(2) . . . . ?
C200 N2 C202 C203 63(2) . . . . ?
C204 N2 C202 C203 -56(3) . . . . ?
C202 N2 C204 C205 -178.7(19) . . . . ?
C206 N2 C204 C205 -57(2) . . . . ?
C200 N2 C204 C205 61(2) . . . . ?
C202 N2 C206 C207 61(2) . . . . ?
C200 N2 C206 C207 -177(2) . . . . ?
C204 N2 C206 C207 -60(2) . . . . ?
C304 O300 C301 C303 -112(12) . . . . ?
C304 O300 C301 C302 120(12) . . . . ?
C301 O300 C304 C305 -123(11) . . . . ?
C301 O300 C304 C306 1(12) . . . . ?
C314 O310 C311 C312 -134(5) . . . . ?
C314 O310 C311 C313 -4(7) . . . . ?
C311 O310 C314 C316 98(6) . . . . ?
C311 O310 C314 C315 -134(5) . . . . ?
